data_4134297
loop_
_publ_author_name
'Gropp, Cornelius'
'Fischer, Stefan'
'Husch, Tamara'
'Trapp, Nils'
'Carreira, Erick M.'
'Diederich, Fran\,cois'

_publ_section_title
;
 Molecular Recognition and Cocrystallization of Methylated and Halogenated
 Fragments of Danicalipin A by Enantiopure Alleno-Acetylenic Cage
 Receptors.
;
_journal_issue 10
_journal_name_full 'Journal of the American Chemical Society'
_journal_page_first 4749
_journal_page_last 4755
_journal_paper_doi 10.1021/jacs.9b13217
_journal_volume 142
_journal_year 2020
_chemical_absolute_configuration ad
_chemical_formula_moiety '0.53(C4 H8 Br2 O), C128 H168 O12'
_chemical_formula_sum 'C130.13 H172.26 Br1.07 O12.53'
_chemical_formula_weight 2022.35
_space_group_crystal_system orthorhombic
_space_group_IT_number 19
_space_group_name_Hall 'P 2ac 2ab'
_space_group_name_H-M_alt 'P 21 21 21'
_atom_sites_solution_hydrogens geom
_atom_sites_solution_primary dual
_audit_creation_date 2017-10-25
_audit_creation_method
;
Olex2 1.2
(compiled 2017.08.10 svn.r3458 for OlexSys, GUI svn.r5381)
;
_cell_angle_alpha 90
_cell_angle_beta 90
_cell_angle_gamma 90
_cell_formula_units_Z 4
_cell_length_a 15.62340(10)
_cell_length_b 18.76580(10)
_cell_length_c 43.5913(2)
_cell_measurement_reflns_used 143656
_cell_measurement_temperature 100.0(1)
_cell_measurement_theta_max 79.2730
_cell_measurement_theta_min 3.4770
_cell_volume 12780.34(12)
_computing_cell_refinement 'CrysAlisPro 1.171.39.31d (Rigaku OD, 2017)'
_computing_data_collection 'CrysAlisPro 1.171.39.31d (Rigaku OD, 2017)'
_computing_data_reduction 'CrysAlisPro 1.171.39.31d (Rigaku OD, 2017)'
_computing_molecular_graphics 'Olex2 (Dolomanov et al., 2009)'
_computing_publication_material 'Olex2 (Dolomanov et al., 2009)'
_computing_structure_refinement 'ShelXL (Sheldrick, 2015)'
_computing_structure_solution 'ShelXT (Sheldrick, 2015)'
_diffrn_ambient_environment N~2~
_diffrn_ambient_temperature 100.0(1)
_diffrn_detector 'CCD plate'
_diffrn_detector_type 'Pilatus 300K'
_diffrn_measured_fraction_theta_full 0.999
_diffrn_measured_fraction_theta_max 0.997
_diffrn_measurement_details
;
List of Runs (angles in degrees, time in seconds):

  # Type    Start    End  Width  t~exp~   \w     \q     \k     \f   Frames
--------------------------------------------------------------------------
  1  \w   -116.00 -78.00   0.50    1.79    --  -49.37 -77.00-180.00   76
  2  \w   -121.00 -34.00   0.50    1.79    --  -49.37 -57.00-150.00  174
  3  \w    -83.00   6.00   0.50    7.16    --  -70.00  38.00 -60.00  178
  4  \w    -73.00  17.00   0.50    1.79    --  -49.37  77.00  60.00  180
  5  \w     59.00 120.00   0.50    1.79    --   49.37 178.00 -90.00  122
  6  \w     91.00 178.00   0.50    7.16    --  110.00 125.00  30.00  174
  7  \w    102.00 178.00   0.50    7.16    --  110.00  96.00  65.00  152
  8  \w     98.00 178.00   0.50    7.16    --  110.00  38.00 150.00  160
  9  \w     94.00 123.00   0.50    7.16    --  110.00 -19.00  60.00   58
 10  \w     94.00 178.00   0.50    7.16    --  110.00  57.00 120.00  168
 11  \w     86.00 177.00   0.50    7.16    --  110.00  77.00 150.00  182
 12  \w     78.00 116.00   0.50    1.79    --   49.37  77.00  30.00   76
 13  \w     94.00 178.00   0.50    7.16    --  110.00  57.00 -60.00  168
 14  \w     98.00 178.00   0.50    7.16    --  110.00  38.00-180.00  160
 15  \w     94.00 178.00   0.50    7.16    --  110.00  57.00-120.00  168
 16  \w     94.00 123.00   0.50    7.16    --  110.00 -19.00-180.00   58
 17  \w     40.00 110.00   0.50    7.16    --  110.00 -99.00-150.00  140
 18  \w     57.00 122.00   0.50    1.79    --   49.37-178.00-120.00  130
 19  \w     40.00 110.00   0.50    7.16    --  110.00 -99.00-180.00  140
 20  \w     41.00 110.00   0.50    7.16    --  110.00 -96.00 -42.00  138
 21  \w     40.00 110.00   0.50    7.16    --  110.00 -99.00  60.00  140
 22  \w     40.00 110.00   0.50    7.16    --  110.00 -99.00 120.00  140
 23  \w     38.00  84.00   0.50    7.16    --  110.00 -57.00 -30.00   92
 24  \w     40.00 110.00   0.50    7.16    --  110.00 -99.00 -30.00  140
 25  \w     40.00 110.00   0.50    7.16    --  110.00 -99.00-120.00  140
 26  \w     38.00  84.00   0.50    7.16    --  110.00 -57.00-180.00   92
 27  \w     38.00  84.00   0.50    7.16    --  110.00 -57.00 -90.00   92
 28  \w     39.00 122.00   0.50    7.16    --  110.00-125.00 -30.00  166
 29  \w     39.00 122.00   0.50    7.16    --  110.00-125.00  90.00  166
 30  \w     38.00  84.00   0.50    7.16    --  110.00 -57.00  30.00   92
 31  \w     38.00  84.00   0.50    7.16    --  110.00 -57.00 -60.00   92
 32  \w     38.00  84.00   0.50    7.16    --  110.00 -57.00  90.00   92
 33  \w    -94.00  -3.00   0.50    7.16    --  -70.00  77.00 150.00  182
 34  \w    -83.00   6.00   0.50    7.16    --  -70.00  38.00  90.00  178
 35  \w    -86.00   2.00   0.50    7.16    --  -70.00  57.00 -30.00  176
 36  \w   -116.00 -78.00   0.50    1.79    --  -49.37 -77.00   0.00   76
 37  \w   -116.00 -78.00   0.50    1.79    --  -49.37 -77.00 -30.00   76
 38  \w   -116.00 -78.00   0.50    1.79    --  -49.37 -77.00 -60.00   76
 39  \w   -121.00 -34.00   0.50    1.79    --  -49.37 -57.00   0.00  174
 40  \w   -116.00 -78.00   0.50    1.79    --  -49.37 -77.00 150.00   76
 41  \w   -116.00 -78.00   0.50    1.79    --  -49.37 -77.00 120.00   76
 42  \w   -116.00 -78.00   0.50    1.79    --  -49.37 -77.00  60.00   76
 43  \w   -121.00 -34.00   0.50    1.79    --  -49.37 -57.00 120.00  174
;
_diffrn_measurement_device 'four-circle diffractometer'
_diffrn_measurement_device_type 'XtaLAB Synergy, Dualflex, Pilatus 300K'
_diffrn_measurement_method '\w scans'
_diffrn_orient_matrix_type 'CrysAlisPro convention (1999,Acta A55,543-557)'
_diffrn_orient_matrix_UB_11 0.0353227000
_diffrn_orient_matrix_UB_12 -0.0753767000
_diffrn_orient_matrix_UB_13 0.0060364000
_diffrn_orient_matrix_UB_21 -0.0021889000
_diffrn_orient_matrix_UB_22 -0.0157016000
_diffrn_orient_matrix_UB_23 -0.0346850000
_diffrn_orient_matrix_UB_31 0.0920187000
_diffrn_orient_matrix_UB_32 0.0284918000
_diffrn_orient_matrix_UB_33 -0.0031341000
_diffrn_radiation_monochromator mirror
_diffrn_radiation_probe x-ray
_diffrn_radiation_type CuK\a
_diffrn_radiation_wavelength 1.54184
_diffrn_reflns_av_R_equivalents 0.0620
_diffrn_reflns_av_unetI/netI 0.0272
_diffrn_reflns_Laue_measured_fraction_full 0.999
_diffrn_reflns_Laue_measured_fraction_max 0.997
_diffrn_reflns_limit_h_max 19
_diffrn_reflns_limit_h_min -15
_diffrn_reflns_limit_k_max 23
_diffrn_reflns_limit_k_min -23
_diffrn_reflns_limit_l_max 55
_diffrn_reflns_limit_l_min -55
_diffrn_reflns_number 266306
_diffrn_reflns_point_group_measured_fraction_full 1.000
_diffrn_reflns_point_group_measured_fraction_max 0.993
_diffrn_reflns_theta_full 67.684
_diffrn_reflns_theta_max 79.830
_diffrn_reflns_theta_min 3.005
_diffrn_source 'micro-focus sealed X-ray tube'
_diffrn_source_type 'PhotonJet (Cu) X-ray Source'
_exptl_absorpt_coefficient_mu 0.883
_exptl_absorpt_correction_T_max 1.000
_exptl_absorpt_correction_T_min 0.711
_exptl_absorpt_correction_type gaussian
_exptl_absorpt_process_details
;
CrysAlisPro 1.171.39.31d (Rigaku Oxford Diffraction, 2017)
Numerical absorption correction based on gaussian integration over
			a multifaceted crystal model
Empirical absorption correction using spherical harmonics,
 implemented in SCALE3 ABSPACK scaling algorithm.
;
_exptl_crystal_colour 'clear colourless'
_exptl_crystal_colour_lustre clear
_exptl_crystal_colour_primary colourless
_exptl_crystal_density_diffrn 1.051
_exptl_crystal_description plate
_exptl_crystal_F_000 4363
_exptl_crystal_size_max 0.168
_exptl_crystal_size_mid 0.144
_exptl_crystal_size_min 0.036
_refine_diff_density_max 3.362
_refine_diff_density_min -0.514
_refine_diff_density_rms 0.078
_refine_ls_abs_structure_details
;
 Flack x determined using 10797 quotients [(I+)-(I-)]/[(I+)+(I-)]
 (Parsons, Flack and Wagner, Acta Cryst. B69 (2013) 249-259).
;
_refine_ls_abs_structure_Flack 0.012(4)
_refine_ls_extinction_method none
_refine_ls_goodness_of_fit_ref 1.025
_refine_ls_hydrogen_treatment constr
_refine_ls_matrix_type full
_refine_ls_number_parameters 1463
_refine_ls_number_reflns 27644
_refine_ls_number_restraints 468
_refine_ls_restrained_S_all 1.033
_refine_ls_R_factor_all 0.0770
_refine_ls_R_factor_gt 0.0733
_refine_ls_shift/su_max 0.004
_refine_ls_shift/su_mean 0.000
_refine_ls_structure_factor_coef Fsqd
_refine_ls_weighting_details 'w=1/[\s^2^(Fo^2^)+(0.1520P)^2^+5.9710P] where P=(Fo^2^+2Fc^2^)/3'
_refine_ls_weighting_scheme calc
_refine_ls_wR_factor_gt 0.2104
_refine_ls_wR_factor_ref 0.2149
_reflns_Friedel_coverage 0.845
_reflns_Friedel_fraction_full 1.000
_reflns_Friedel_fraction_max 0.990
_reflns_number_gt 25599
_reflns_number_total 27644
_reflns_threshold_expression 'I > 2\s(I)'
_cod_data_source_file CCDC-1914843.cif
_cod_data_source_block d160815_44_25
_cod_depositor_comments 'Adding full bibliography for 4134283--4134298.cif.'
_cod_database_code 4134297
_shelx_shelxl_version_number 2016/6
_chemical_oxdiff_formula C132H176Br2O13
_shelx_space_group_comment
;
The symmetry employed for this shelxl refinement is uniquely defined
by the following loop, which should always be used as a source of
symmetry information in preference to the above space-group names.
They are only intended as comments.
;
_reflns_odcompleteness_completeness 99.96
_reflns_odcompleteness_iscentric 1
_reflns_odcompleteness_theta 66.97
_olex2_refinement_description
;
1. Fixed Uiso
 At 1.2 times of:
  All C(H) groups, All C(H,H) groups, All C(H,H,H,H) groups
 At 1.5 times of:
  All C(H,H,H) groups, All O(H) groups
2. Shared sites
{Br2C, Br2B}
{Br1B, Br1C}
{O1B, O1C}
{C1B, C1C}
{H1BC, H1CC}
3. Restrained distances
 H4-O3
 2.05 with sigma of 0.02
 H3-O2
 2 with sigma of 0.02
 H2-O1
 2 with sigma of 0.02
 H1BC-O4
 2 with sigma of 0.02
 H1CC-O4
 2 with sigma of 0.02
 C128-C111
 1.52 with sigma of 0.01
 O1B-C1B = O1C-C1C
 1.43 with sigma of 0.01
 C6-C5 \\sim C6-C5A \\sim C5-C4 \\sim C5A-C4A \\sim C4-C3 \\sim C4A-C3A \\sim
C3-C2 \\sim C3A-C2A \\sim C2-C1
 \\sim C2A-C1A
 with sigma of 0.02
 C1-C3 \\sim C1A-C3A \\sim C2-C4 \\sim C2A-C4A \\sim C3-C5 \\sim C3A-C5A \\sim
C4-C6 \\sim C4A-C6
 with sigma of 0.02
 C9-C8A \\sim C9-C8 \\sim C9-C10 \\sim C8A-C7A \\sim C8-C7
 with sigma of 0.02
 C7A-C9 \\sim C7-C9 \\sim C8A-C10 \\sim C8-C10
 with sigma of 0.02
 Br1B-C2B \\sim Br1C-C2C
 with sigma of 0.02
 C3C-C2C \\sim C3B-C2B
 with sigma of 0.02
 C4B-C3B \\sim C4C-C3C
 with sigma of 0.02
 Br2B-C3B \\sim Br2C-C3C
 with sigma of 0.02
 C2B-C1B \\sim C2C-C1C
 with sigma of 0.02
 O1B-C1B \\sim O1C-C1C
 with sigma of 0.02
 C127-C111 \\sim C128-C111
 with sigma of 0.02
4. Rigid bond restraints
 C6, C5, C2, C1, C3, C4, C1A, C2A, C3A, C4A, C5A
 with sigma for 1-2 distances of 0.01 and sigma for 1-3 distances of 0.01
 C11, C10, C9, C8A, C7A, C8, C7
 with sigma for 1-2 distances of 0.01 and sigma for 1-3 distances of 0.01
 C2B, Br2B, C3B, H3BA, C4B, Br1B, C1B, H2BA, H4BA, H4BB, H4BC, H1BA, H1BB, O1B,
  H1BC, C2C, C3C, H3C, C4C, Br2C, H4CA, H4CB, H4CC, H2C, Br1C, C1C, H1CA, H1CB,
 O1C, H1CC
 with sigma for 1-2 distances of 0.01 and sigma for 1-3 distances of 0.01
5. Uiso/Uaniso restraints and constraints
Uanis(C1) \\sim Ueq, Uanis(C1A) \\sim Ueq, Uanis(C2) \\sim Ueq, Uanis(C2A)
\\sim Ueq, Uanis(C3A) \\sim Ueq, Uanis(C3) \\sim Ueq: with sigma of 0.02 and
sigma for terminal atoms of 0.04
Uanis(C10) \\sim Ueq, Uanis(C9) \\sim Ueq, Uanis(C8) \\sim Ueq, Uanis(C8A)
\\sim Ueq, Uanis(C7) \\sim Ueq, Uanis(C7A) \\sim Ueq: with sigma of 0.02 and
sigma for terminal atoms of 0.04
Uanis(C4C) \\sim Ueq: with sigma of 0.005 and sigma for terminal atoms of 0.005
Uanis(C1B) \\sim Ueq, Uanis(C1C) \\sim Ueq: with sigma of 0.002 and sigma for
terminal atoms of 0.002
Uanis(C128) \\sim Ueq, Uanis(C127) \\sim Ueq, Uanis(O4) \\sim Ueq: with sigma
of 0.01 and sigma for terminal atoms of 0.02
Uanis(C128) \\sim Ueq: with sigma of 0.02 and sigma for terminal atoms of 0.02
Uanis(Br1B) = Uanis(Br1C)
Uanis(Br2C) = Uanis(Br2B)
Uanis(C1B) = Uanis(C1C)
Uanis(O1B) = Uanis(O1C)
Uiso(H1BC) = Uiso(H1CC)
6. Rigid body (RIGU) restrains
 C6, C5, C2, C1, C3, C4, C1A, C2A, C3A, C4A, C5A
 with sigma for 1-2 distances of 0.004 and sigma for 1-3 distances of 0.004
 C11, C10, C9, C8A, C7A, C8, C7
 with sigma for 1-2 distances of 0.004 and sigma for 1-3 distances of 0.004
 C2B, Br2B, C3B, H3BA, C4B, Br1B, C1B, H2BA, H4BA, H4BB, H4BC, H1BA, H1BB, O1B,
  H1BC, C2C, C3C, H3C, C4C, Br2C, H4CA, H4CB, H4CC, H2C, Br1C, C1C, H1CA, H1CB,
 O1C, H1CC
 with sigma for 1-2 distances of 0.004 and sigma for 1-3 distances of 0.004
 C111, C110, C128, O4, C127, C103
 with sigma for 1-2 distances of 0.004 and sigma for 1-3 distances of 0.004
7. Others
 Sof(H6BC)=Sof(H6BD)=Sof(H9BC)=Sof(H9BD)=Sof(C8A)=Sof(H8AA)=Sof(H8AB)=Sof(C7A)=
 Sof(H7AA)=Sof(H7AB)=Sof(H7AC)=Sof(C1A)=Sof(H1AA)=Sof(H1AB)=Sof(H1AC)=Sof(C2A)=
 Sof(H2AA)=Sof(H2AB)=Sof(C3A)=Sof(H3AA)=Sof(H3AB)=Sof(C4A)=Sof(H4AA)=Sof(H4AB)=
 Sof(C5A)=Sof(H5AA)=Sof(H5AB)=1-FVAR(1)
 Sof(H6AA)=Sof(H6AB)=Sof(H9AA)=Sof(H9AB)=Sof(C5)=Sof(H5A)=Sof(H5B)=Sof(C2)=
 Sof(H2A)=Sof(H2B)=Sof(C1)=Sof(H1A)=Sof(H1B)=Sof(H1C)=Sof(C3)=Sof(H3A)=Sof(H3B)=
 Sof(C4)=Sof(H4A)=Sof(H4B)=Sof(C8)=Sof(H8A)=Sof(H8B)=Sof(C7)=Sof(H7A)=Sof(H7B)=
 Sof(H7C)=FVAR(1)
 Sof(Br2B)=Sof(Br1B)=Sof(C1B)=Sof(H1BA)=Sof(H1BB)=Sof(O1B)=Sof(H1BC)=Sof(C2B)=
 Sof(H2BA)=Sof(C3B)=Sof(H3BA)=Sof(C4B)=Sof(H4BA)=Sof(H4BB)=Sof(H4BC)=FVAR(2)
 Sof(C3C)=Sof(H3C)=Sof(C4C)=Sof(H4CA)=Sof(H4CB)=Sof(H4CC)=Sof(C2C)=Sof(H2C)=
 Sof(Br2C)=Sof(Br1C)=Sof(C1C)=Sof(H1CA)=Sof(H1CB)=Sof(O1C)=Sof(H1CC)=FVAR(3)
8.a Ternary CH refined with riding coordinates:
 C36(H36), C38(H38), C44(H44), C55(H55), C2B(H2BA), C3B(H3BA), C3C(H3C),
 C2C(H2C)
8.b Secondary CH2 refined with riding coordinates:
 C12(H12A,H12B), C18(H18A,H18B), C57(H57A,H57B), C58(H58A,H58B), C72(H72A,
 H72B), C24(H24A,H24B), C17(H17A,H17B), C73(H73A,H73B), C11(H11A,H11B),
 C16(H16A,H16B), C1B(H1BA,H1BB), C22(H22A,H22B), C23(H23A,H23B), C10(H10A,H10B),
  C6(H6AA,H6AB), C6(H6BC,H6BD), C9(H9BC,H9BD), C9(H9AA,H9AB), C21(H21A,H21B),
 C20(H20A,H20B), C15(H15A,H15B), C14(H14A,H14B), C5(H5A,H5B), C8A(H8AA,H8AB),
 C2(H2A,H2B), C3(H3A,H3B), C4(H4A,H4B), C2A(H2AA,H2AB), C3A(H3AA,H3AB),
 C4A(H4AA,H4AB), C5A(H5AA,H5AB), C8(H8A,H8B), C1C(H1CA,H1CB)
8.c Aromatic/amide H refined with riding coordinates:
 C25(H25), C35(H35), C42(H42), C49(H49)
8.d Idealised Me refined as rotating group:
 C85(H85A,H85B,H85C), C89(H89A,H89B,H89C), C92(H92A,H92B,H92C), C94(H94A,H94B,
 H94C), C96(H96A,H96B,H96C), C97(H97A,H97B,H97C), C99(H99A,H99B,H99C),
 C100(H10C,H10D,H10E), C101(H10F,H10G,H10H), C102(H10I,H10J,H10K), C104(H10L,
 H10M,H10N), C106(H10O,H10P,H10Q), C107(H10R,H10S,H10T), C108(H10U,H10V,H10W),
 C109(H10X,H10Y,H), C112(H11C,H11D,H11E), C113(H11F,H11G,H11H), C114(H11I,H11J,
 H11K), C115(H11L,H11M,H11N), C116(H11O,H11P,H11Q), C117(H11R,H11S,H11T),
 C118(H11U,H11V,H11W), C119(H11X,H11Y,HA), C120(H12C,H12D,H12E), C121(H12F,H12G,
 H12H), C122(H12I,H12J,H12K), C123(H12L,H12M,H12N), C124(H12O,H12P,H12Q),
 C125(H12R,H12S,H12T), C19(H19A,H19B,H19C), C126(H12U,H12V,H12W), C127(H12X,
 H12Y,HB), C13(H13A,H13B,H13C), C1(H1A,H1B,H1C), C128(H12Z,HC,HD), C7A(H7AA,
 H7AB,H7AC), C4B(H4BA,H4BB,H4BC), C1A(H1AA,H1AB,H1AC), C7(H7A,H7B,H7C),
 C4C(H4CA,H4CB,H4CC)
8.e Idealised tetrahedral OH refined as rotating group:
 O1(H1), O3(H3), O2(H2), O4(H4), O1B(H1BC), O1C(H1CC)
;
_olex2_date_sample_data_collection 2017-10-16
_olex2_date_sample_submission 2017-10-16
_olex2_submission_original_sample_id d160815_44_25
_olex2_submission_special_instructions 'No special instructions were received'
_oxdiff_exptl_absorpt_empirical_details
;
Empirical correction (ABSPACK) includes:
- Absorption correction using spherical harmonics
- Frame scaling
- Detector area scaling
;
_oxdiff_exptl_absorpt_empirical_full_max 1.310
_oxdiff_exptl_absorpt_empirical_full_min 0.861

loop_
_space_group_symop_operation_xyz
'x, y, z'
'-x+1/2, -y, z+1/2'
'-x, y+1/2, -z+1/2'
'x+1/2, -y+1/2, -z'

loop_
_atom_site_label
_atom_site_type_symbol
_atom_site_fract_x
_atom_site_fract_y
_atom_site_fract_z
_atom_site_U_iso_or_equiv
_atom_site_adp_type
_atom_site_occupancy
_atom_site_site_symmetry_order
_atom_site_calc_flag
_atom_site_refinement_flags_posn
_atom_site_refinement_flags_adp
_atom_site_refinement_flags_occupancy
_atom_site_disorder_assembly
_atom_site_disorder_group
Br2B Br 0.48065(5) 0.45677(6) 0.40447(2) 0.0455(3) Uani 0.306(9) 1 d D U P A 1
Br1B Br 0.36468(6) 0.47173(6) 0.33615(2) 0.0493(3) Uani 0.306(9) 1 d D U P A 1
O6 O 0.66761(18) 0.33270(14) 0.34839(6) 0.0338(6) Uani 1 1 d . . . . .
O7 O 0.67259(17) 0.58680(14) 0.34818(6) 0.0305(5) Uani 1 1 d . . . . .
O8 O 0.57123(18) 0.67336(13) 0.33375(6) 0.0315(5) Uani 1 1 d . . . . .
O9 O 0.29139(17) 0.67616(13) 0.29078(7) 0.0321(6) Uani 1 1 d . . . . .
O5 O 0.5645(2) 0.24806(14) 0.33345(7) 0.0388(6) Uani 1 1 d . . . . .
O11 O 0.1866(2) 0.33756(15) 0.27416(8) 0.0428(7) Uani 1 1 d . . . . .
O12 O 0.2845(2) 0.25056(15) 0.29053(8) 0.0439(7) Uani 1 1 d . . . . .
O10 O 0.19033(18) 0.59163(14) 0.27428(7) 0.0358(6) Uani 1 1 d . . . . .
C25 C 0.6446(2) 0.4600(2) 0.28498(8) 0.0290(6) Uani 1 1 d . . . . .
H25 H 0.635614 0.459941 0.263427 0.035 Uiso 1 1 calc R . . . .
C26 C 0.5174(2) 0.65179(18) 0.31026(9) 0.0292(7) Uani 1 1 d . . . . .
O1 O 0.1669(3) 0.5506(2) 0.45960(11) 0.0650(10) Uani 1 1 d D . . . .
H1 H 0.172084 0.533778 0.441839 0.097 Uiso 1 1 calc GR . . . .
C27 C 0.5493(2) 0.61776(18) 0.28413(9) 0.0275(7) Uani 1 1 d . . . . .
C28 C 0.6516(2) 0.52519(19) 0.29992(8) 0.0281(7) Uani 1 1 d . . . . .
C29 C 0.2998(2) 0.52891(19) 0.24587(9) 0.0311(7) Uani 1 1 d . . . . .
C30 C 0.4047(2) 0.61912(18) 0.26213(9) 0.0291(7) Uani 1 1 d . . . . .
C31 C 0.6632(2) 0.52391(18) 0.33189(8) 0.0282(7) Uani 1 1 d . . . . .
C32 C 0.3753(2) 0.65347(18) 0.28859(9) 0.0290(7) Uani 1 1 d . . . . .
C33 C 0.6609(2) 0.39538(19) 0.33171(9) 0.0301(7) Uani 1 1 d . . . . .
C34 C 0.6502(2) 0.39485(19) 0.30010(9) 0.0297(7) Uani 1 1 d . . . . .
C35 C 0.4916(2) 0.60184(18) 0.26066(8) 0.0280(7) Uani 1 1 d . . . . .
H35 H 0.512306 0.578176 0.242889 0.034 Uiso 1 1 calc R . . . .
C12 C 0.3802(3) 0.5983(2) 0.20474(9) 0.0337(8) Uani 1 1 d . . . . .
H12A H 0.412865 0.642792 0.201403 0.040 Uiso 1 1 calc R . . . .
H12B H 0.420721 0.557862 0.203130 0.040 Uiso 1 1 calc R . . . .
O3 O 0.3277(4) 0.3918(3) 0.47909(14) 0.0830(14) Uani 1 1 d D . . . .
H3 H 0.338721 0.434328 0.483557 0.125 Uiso 1 1 calc DGR . . . .
C36 C 0.3418(2) 0.59931(19) 0.23685(10) 0.0318(7) Uani 1 1 d . . . . .
H36 H 0.295819 0.636389 0.236868 0.038 Uiso 1 1 calc R . . . .
C37 C 0.3526(3) 0.7785(2) 0.38866(10) 0.0353(8) Uani 1 1 d . . . . .
C38 C 0.6433(2) 0.59613(19) 0.28299(9) 0.0292(7) Uani 1 1 d . . . . .
H38 H 0.676142 0.632393 0.294968 0.035 Uiso 1 1 calc R . . . .
C39 C 0.4307(2) 0.67111(18) 0.31269(9) 0.0301(7) Uani 1 1 d . . . . .
C40 C 0.6933(2) 0.4621(2) 0.44091(8) 0.0331(7) Uani 1 1 d . . . . .
C41 C 0.2280(2) 0.52855(19) 0.26485(9) 0.0320(7) Uani 1 1 d . . . . .
C42 C 0.3334(2) 0.4631(2) 0.23690(8) 0.0318(7) Uani 1 1 d . . . . .
H42 H 0.382829 0.462621 0.224224 0.038 Uiso 1 1 calc R . . . .
C18 C 0.6810(3) 0.5947(2) 0.25053(9) 0.0332(8) Uani 1 1 d . . . . .
H18A H 0.668843 0.640496 0.240120 0.040 Uiso 1 1 calc R . . . .
H18B H 0.653612 0.556112 0.238535 0.040 Uiso 1 1 calc R . . . .
C43 C 0.5441(3) 0.30477(19) 0.28422(9) 0.0338(8) Uani 1 1 d . . . . .
C44 C 0.6382(3) 0.32414(19) 0.28312(9) 0.0337(8) Uani 1 1 d . . . . .
H44 H 0.669708 0.286915 0.295023 0.040 Uiso 1 1 calc R . . . .
C45 C 0.2976(3) 0.3981(2) 0.24569(10) 0.0351(8) Uani 1 1 d . . . . .
C46 C 0.2732(3) 0.7735(2) 0.39807(9) 0.0359(8) Uani 1 1 d . . . . .
C47 C 0.4010(3) 0.70792(19) 0.33913(10) 0.0333(8) Uani 1 1 d . . . . .
C48 C 0.6637(3) 0.5173(2) 0.45579(9) 0.0350(8) Uani 1 1 d . . . . .
C49 C 0.4870(3) 0.3217(2) 0.26067(9) 0.0345(8) Uani 1 1 d . . . . .
H49 H 0.508456 0.345009 0.242911 0.041 Uiso 1 1 calc R . . . .
C50 C 0.7354(3) 0.3980(2) 0.45677(10) 0.0382(8) Uani 1 1 d . . . . .
C51 C 0.6363(3) 0.5744(2) 0.47008(9) 0.0392(9) Uani 1 1 d . . . . .
C52 C 0.6677(2) 0.4594(2) 0.34806(8) 0.0285(6) Uani 1 1 d . . . . .
C53 C 0.3995(3) 0.30586(19) 0.26213(10) 0.0363(8) Uani 1 1 d . . . . .
C54 C 0.2261(3) 0.4002(2) 0.26490(10) 0.0360(8) Uani 1 1 d . . . . .
C55 C 0.3371(3) 0.3273(2) 0.23686(10) 0.0398(9) Uani 1 1 d . . . . .
H55 H 0.289872 0.291363 0.236952 0.048 Uiso 1 1 calc R . . . .
C56 C 0.4241(3) 0.2539(2) 0.31283(10) 0.0377(9) Uani 1 1 d . . . . .
C57 C 0.2293(3) 0.6252(2) 0.29971(10) 0.0341(8) Uani 1 1 d . . . . .
H57A H 0.256854 0.588614 0.312733 0.041 Uiso 1 1 calc R . . . .
H57B H 0.184640 0.649085 0.312133 0.041 Uiso 1 1 calc R . . . .
O2 O 0.3309(3) 0.5398(3) 0.48022(13) 0.0765(13) Uani 1 1 d D . . . .
H2 H 0.291983 0.556189 0.468949 0.115 Uiso 1 1 calc DGR . . . .
C58 C 0.5948(3) 0.6215(2) 0.35592(9) 0.0330(8) Uani 1 1 d . . . . .
H58A H 0.548610 0.585601 0.357633 0.040 Uiso 1 1 calc R . . . .
H58B H 0.601121 0.644890 0.376156 0.040 Uiso 1 1 calc R . . . .
C59 C 0.4217(3) 0.8245(2) 0.40395(10) 0.0389(8) Uani 1 1 d . . . . .
C60 C 0.6946(3) 0.6373(3) 0.47769(10) 0.0430(9) Uani 1 1 d . . . . .
C61 C 0.1199(2) 0.4646(2) 0.29534(10) 0.0382(8) Uani 1 1 d . . . . .
C62 C 0.6871(2) 0.4609(2) 0.40819(9) 0.0322(7) Uani 1 1 d . . . . .
C63 C 0.0645(3) 0.4622(2) 0.31423(10) 0.0408(9) Uani 1 1 d . . . . .
C64 C 0.1912(3) 0.7687(2) 0.40448(10) 0.0359(8) Uani 1 1 d . . . . .
C65 C 0.0000(3) 0.4586(3) 0.33801(10) 0.0432(9) Uani 1 1 d . . . . .
C66 C 0.5112(3) 0.27112(19) 0.31013(10) 0.0356(8) Uani 1 1 d . . . . .
C67 C 0.6784(2) 0.4600(2) 0.38056(8) 0.0311(7) Uani 1 1 d . . . . .
C68 C 0.3924(3) 0.2188(2) 0.33910(12) 0.0430(10) Uani 1 1 d . . . . .
C69 C 0.4181(3) 0.1684(2) 0.43923(12) 0.0443(10) Uani 1 1 d . . . . .
C70 C 0.1905(2) 0.4645(2) 0.27465(9) 0.0346(7) Uani 1 1 d . . . . .
C71 C 0.3774(3) 0.7391(2) 0.36172(10) 0.0347(8) Uani 1 1 d . . . . .
C72 C 0.5894(3) 0.2991(2) 0.35592(10) 0.0370(8) Uani 1 1 d . . . . .
H72A H 0.544082 0.335703 0.357826 0.044 Uiso 1 1 calc R . . . .
H72B H 0.595291 0.275137 0.376044 0.044 Uiso 1 1 calc R . . . .
O4 O 0.2089(4) 0.3553(3) 0.43171(15) 0.0996(19) Uani 1 1 d D U . . .
H4 H 0.233088 0.372626 0.447221 0.149 Uiso 1 1 calc DGR . . . .
C24 C 0.6767(3) 0.3254(2) 0.25076(10) 0.0374(8) Uani 1 1 d . . . . .
H24A H 0.658722 0.281828 0.239661 0.045 Uiso 1 1 calc R . . . .
H24B H 0.653710 0.366981 0.239490 0.045 Uiso 1 1 calc R . . . .
C17 C 0.7782(3) 0.5824(2) 0.25171(11) 0.0401(9) Uani 1 1 d . . . . .
H17A H 0.805170 0.623766 0.261971 0.048 Uiso 1 1 calc R . . . .
H17B H 0.789634 0.539829 0.264466 0.048 Uiso 1 1 calc R . . . .
C73 C 0.2238(3) 0.3029(2) 0.29946(12) 0.0445(10) Uani 1 1 d . . . . .
H73A H 0.178138 0.279879 0.311710 0.053 Uiso 1 1 calc R . . . .
H73B H 0.252306 0.338662 0.312653 0.053 Uiso 1 1 calc R . . . .
C11 C 0.3126(3) 0.5912(2) 0.17990(10) 0.0421(9) Uani 1 1 d . U . . .
H11A H 0.277189 0.634948 0.179662 0.050 Uiso 1 1 calc R . . . .
H11B H 0.274581 0.550681 0.185013 0.050 Uiso 1 1 calc R . . . .
C74 C 0.3691(3) 0.27204(19) 0.28824(11) 0.0379(9) Uani 1 1 d . . . . .
C75 C 0.4034(3) 0.2281(3) 0.45991(12) 0.0467(10) Uani 1 1 d . . . . .
C16 C 0.8203(3) 0.5720(3) 0.22056(12) 0.0465(10) Uani 1 1 d . . . . .
H16A H 0.813369 0.615742 0.208097 0.056 Uiso 1 1 calc R . . . .
H16B H 0.792156 0.532223 0.209579 0.056 Uiso 1 1 calc R . . . .
C76 C 0.5467(3) 0.5796(3) 0.47845(10) 0.0438(10) Uani 1 1 d . . . . .
C77 C 0.1603(3) 0.7132(2) 0.42424(10) 0.0395(9) Uani 1 1 d . . . . .
C78 C -0.0103(3) 0.3970(3) 0.35181(13) 0.0534(12) Uani 1 1 d . . . . .
C79 C 0.3665(3) 0.1894(2) 0.36197(13) 0.0476(11) Uani 1 1 d . . . . .
C80 C 0.3336(3) 0.1525(2) 0.38803(12) 0.0462(10) Uani 1 1 d . . . . .
C81 C 0.3945(3) 0.2802(3) 0.47576(13) 0.0492(11) Uani 1 1 d . . . . .
C82 C 0.1252(3) 0.8182(2) 0.38891(10) 0.0395(9) Uani 1 1 d . . . . .
C83 C 0.1335(3) 0.6665(3) 0.44021(11) 0.0462(10) Uani 1 1 d . . . . .
C1B C 0.2152(4) 0.4802(3) 0.37209(13) 0.0213(10) Uani 0.306(9) 1 d D U P A 1
H1BA H 0.210579 0.526784 0.361574 0.026 Uiso 0.306(9) 1 calc R U P A 1
H1BB H 0.185136 0.443447 0.359856 0.026 Uiso 0.306(9) 1 calc R U P A 1
C84 C 0.4903(3) 0.1163(3) 0.44722(12) 0.0483(11) Uani 1 1 d . . . . .
C22 C 0.8125(3) 0.3403(2) 0.21918(11) 0.0446(10) Uani 1 1 d . . . . .
H22A H 0.790779 0.302634 0.205311 0.054 Uiso 1 1 calc R . . . .
H22B H 0.793025 0.386748 0.211031 0.054 Uiso 1 1 calc R . . . .
C85 C 0.1690(4) 0.8748(3) 0.36992(13) 0.0511(11) Uani 1 1 d . . . . .
H85A H 0.207035 0.902939 0.383060 0.077 Uiso 1 1 calc GR . . . .
H85B H 0.125747 0.906114 0.360763 0.077 Uiso 1 1 calc GR . . . .
H85C H 0.202494 0.852127 0.353621 0.077 Uiso 1 1 calc GR . . . .
C86 C 0.3872(3) 0.3452(3) 0.49480(14) 0.0523(12) Uani 1 1 d . . . . .
C87 C 0.3721(3) 0.1616(2) 0.41435(12) 0.0474(11) Uani 1 1 d . . . . .
C23 C 0.7737(3) 0.3293(3) 0.25098(11) 0.0423(9) Uani 1 1 d . . . . .
H23A H 0.796692 0.284679 0.259841 0.051 Uiso 1 1 calc R . . . .
H23B H 0.791639 0.369111 0.264435 0.051 Uiso 1 1 calc R . . . .
C88 C -0.0182(3) 0.3357(3) 0.36583(14) 0.0550(13) Uani 1 1 d . . . . .
C89 C 0.7281(3) 0.4044(3) 0.49157(11) 0.0483(11) Uani 1 1 d . . . . .
H89A H 0.758017 0.447469 0.498430 0.072 Uiso 1 1 calc GR . . . .
H89B H 0.753963 0.362508 0.501247 0.072 Uiso 1 1 calc GR . . . .
H89C H 0.667600 0.407470 0.497366 0.072 Uiso 1 1 calc GR . . . .
C90 C 0.1033(3) 0.6058(3) 0.45943(13) 0.0545(12) Uani 1 1 d . . . . .
C91 C -0.0522(3) 0.5256(3) 0.34498(11) 0.0468(10) Uani 1 1 d . . . . .
C10 C 0.3498(4) 0.5794(3) 0.14796(11) 0.0521(11) Uani 1 1 d D U . . .
H10A H 0.390881 0.618298 0.143535 0.063 Uiso 1 1 calc R . . . .
H10B H 0.382238 0.534116 0.147976 0.063 Uiso 1 1 calc R . . . .
C92 C 0.4526(3) 0.8799(2) 0.38027(12) 0.0460(10) Uani 1 1 d . . . . .
H92A H 0.478455 0.855357 0.362738 0.069 Uiso 1 1 calc GR . . . .
H92B H 0.495140 0.911286 0.389799 0.069 Uiso 1 1 calc GR . . . .
H92C H 0.403791 0.908402 0.373236 0.069 Uiso 1 1 calc GR . . . .
C93 C 0.2562(3) 0.1031(2) 0.38296(14) 0.0512(12) Uani 1 1 d . . . . .
C94 C 0.7871(3) 0.6203(3) 0.46872(14) 0.0512(11) Uani 1 1 d . . . . .
H94A H 0.805039 0.576025 0.478791 0.077 Uiso 1 1 calc GR . . . .
H94B H 0.824553 0.659326 0.475205 0.077 Uiso 1 1 calc GR . . . .
H94C H 0.790841 0.614460 0.446417 0.077 Uiso 1 1 calc GR . . . .
C95 C 0.3819(3) 0.5983(3) 0.49239(14) 0.0539(12) Uani 1 1 d . . . . .
C6 C 0.3762(4) 0.3265(2) 0.20451(11) 0.0497(11) Uani 1 1 d D U . . .
H6AA H 0.424025 0.361180 0.204491 0.060 Uiso 0.544(5) 1 calc R . P B 1
H6AB H 0.401818 0.278820 0.201414 0.060 Uiso 0.544(5) 1 calc R . P B 1
H6BC H 0.411699 0.283488 0.201252 0.060 Uiso 0.456(5) 1 calc R . P B 2
H6BD H 0.411625 0.369465 0.200850 0.060 Uiso 0.456(5) 1 calc R . P B 2
C96 C 0.3850(4) 0.8624(3) 0.43186(12) 0.0510(11) Uani 1 1 d . . . . .
H96A H 0.339488 0.894987 0.425339 0.076 Uiso 1 1 calc GR . . . .
H96B H 0.430393 0.889451 0.442090 0.076 Uiso 1 1 calc GR . . . .
H96C H 0.361420 0.827101 0.446122 0.076 Uiso 1 1 calc GR . . . .
C97 C 0.8297(3) 0.3956(3) 0.44773(11) 0.0446(10) Uani 1 1 d . . . . .
H97A H 0.834578 0.389071 0.425498 0.067 Uiso 1 1 calc GR . . . .
H97B H 0.857856 0.355898 0.458274 0.067 Uiso 1 1 calc GR . . . .
H97C H 0.857384 0.440489 0.453623 0.067 Uiso 1 1 calc GR . . . .
C98 C 0.4727(3) 0.5865(3) 0.48462(12) 0.0503(11) Uani 1 1 d . . . . .
C99 C 0.6900(3) 0.3296(3) 0.44571(13) 0.0481(10) Uani 1 1 d . . . . .
H99A H 0.629121 0.332030 0.451085 0.072 Uiso 1 1 calc GR . . . .
H99B H 0.715963 0.288043 0.455608 0.072 Uiso 1 1 calc GR . . . .
H99C H 0.695928 0.325425 0.423401 0.072 Uiso 1 1 calc GR . . . .
C100 C 0.5744(3) 0.1581(3) 0.45041(12) 0.0508(11) Uani 1 1 d . . . . .
H10C H 0.587220 0.182210 0.431012 0.076 Uiso 1 1 calc GR . . . .
H10D H 0.620946 0.125154 0.455473 0.076 Uiso 1 1 calc GR . . . .
H10E H 0.568525 0.193554 0.466775 0.076 Uiso 1 1 calc GR . . . .
C9 C 0.2846(4) 0.5768(3) 0.12249(12) 0.0579(13) Uani 1 1 d D U . . .
H9BC H 0.313854 0.584216 0.102596 0.069 Uiso 0.456(5) 1 calc R . P B 2
H9BD H 0.243013 0.616102 0.125297 0.069 Uiso 0.456(5) 1 calc R . P B 2
H9AA H 0.262134 0.625578 0.119220 0.069 Uiso 0.544(5) 1 calc R . P B 1
H9AB H 0.313944 0.562160 0.103379 0.069 Uiso 0.544(5) 1 calc R . P B 1
C101 C 0.6639(4) 0.7025(3) 0.46001(14) 0.0541(12) Uani 1 1 d . . . . .
H10F H 0.667773 0.693163 0.437934 0.081 Uiso 1 1 calc GR . . . .
H10G H 0.699804 0.743584 0.465225 0.081 Uiso 1 1 calc GR . . . .
H10H H 0.604309 0.712741 0.465490 0.081 Uiso 1 1 calc GR . . . .
C102 C -0.1090(3) 0.5418(3) 0.31714(13) 0.0537(11) Uani 1 1 d . . . . .
H10I H -0.072977 0.554813 0.299612 0.081 Uiso 1 1 calc GR . . . .
H10J H -0.147453 0.581533 0.322039 0.081 Uiso 1 1 calc GR . . . .
H10K H -0.142990 0.499598 0.311986 0.081 Uiso 1 1 calc GR . . . .
C21 C 0.9100(3) 0.3386(3) 0.21879(13) 0.0518(11) Uani 1 1 d . . . . .
H21A H 0.931715 0.370844 0.234995 0.062 Uiso 1 1 calc R . . . .
H21B H 0.930234 0.357186 0.198806 0.062 Uiso 1 1 calc R . . . .
C103 C 0.0339(3) 0.3239(3) 0.39228(14) 0.0593(14) Uani 1 1 d . U . . .
C20 C 0.9480(4) 0.2644(3) 0.22378(15) 0.0573(12) Uani 1 1 d . . . . .
H20A H 0.932069 0.247593 0.244529 0.069 Uiso 1 1 calc R . . . .
H20B H 0.922460 0.231183 0.208703 0.069 Uiso 1 1 calc R . . . .
C104 C 0.4968(3) 0.7773(3) 0.41296(14) 0.0530(12) Uani 1 1 d . . . . .
H10L H 0.477504 0.741223 0.427657 0.080 Uiso 1 1 calc GR . . . .
H10M H 0.541641 0.806574 0.422374 0.080 Uiso 1 1 calc GR . . . .
H10N H 0.519677 0.753776 0.394640 0.080 Uiso 1 1 calc GR . . . .
C105 C -0.0803(3) 0.2770(3) 0.35541(15) 0.0558(13) Uani 1 1 d . . . . .
C106 C 0.5004(4) 0.0602(3) 0.42240(16) 0.0626(14) Uani 1 1 d . . . . .
H10O H 0.445707 0.035692 0.419302 0.094 Uiso 1 1 calc GR . . . .
H10P H 0.544024 0.025649 0.428652 0.094 Uiso 1 1 calc GR . . . .
H10Q H 0.517975 0.083196 0.403218 0.094 Uiso 1 1 calc GR . . . .
C107 C 0.2831(4) 0.0472(3) 0.35848(15) 0.0581(13) Uani 1 1 d . . . . .
H10R H 0.299611 0.071655 0.339519 0.087 Uiso 1 1 calc GR . . . .
H10S H 0.234918 0.015171 0.354315 0.087 Uiso 1 1 calc GR . . . .
H10T H 0.331738 0.019427 0.366159 0.087 Uiso 1 1 calc GR . . . .
C108 C 0.0709(4) 0.8540(3) 0.41423(13) 0.0532(12) Uani 1 1 d . . . . .
H10U H 0.038249 0.817561 0.425285 0.080 Uiso 1 1 calc GR . . . .
H10V H 0.031347 0.888180 0.404854 0.080 Uiso 1 1 calc GR . . . .
H10W H 0.108709 0.878982 0.428588 0.080 Uiso 1 1 calc GR . . . .
C15 C 0.9177(4) 0.5553(3) 0.22463(14) 0.0581(13) Uani 1 1 d . . . . .
H15A H 0.946139 0.597409 0.233722 0.070 Uiso 1 1 calc R . . . .
H15B H 0.923942 0.515274 0.239276 0.070 Uiso 1 1 calc R . . . .
C109 C 0.6899(4) 0.6519(3) 0.51217(12) 0.0611(14) Uani 1 1 d . . . . .
H10X H 0.630204 0.660168 0.518092 0.092 Uiso 1 1 calc GR . . . .
H10Y H 0.724132 0.694110 0.517102 0.092 Uiso 1 1 calc GR . . . .
H H 0.712293 0.610680 0.523411 0.092 Uiso 1 1 calc GR . . . .
C110 C 0.0801(4) 0.3174(4) 0.41389(14) 0.0594(13) Uani 1 1 d . U . . .
C111 C 0.1359(4) 0.3189(3) 0.44072(13) 0.0619(14) Uani 1 1 d D U . . .
C112 C 0.0684(4) 0.7724(3) 0.36844(12) 0.0536(12) Uani 1 1 d . . . . .
H11C H 0.103169 0.750699 0.352215 0.080 Uiso 1 1 calc GR . . . .
H11D H 0.023825 0.802152 0.359178 0.080 Uiso 1 1 calc GR . . . .
H11E H 0.041650 0.734774 0.380757 0.080 Uiso 1 1 calc GR . . . .
C113 C -0.1491(4) 0.2682(3) 0.38058(16) 0.0621(14) Uani 1 1 d . . . . .
H11F H -0.121306 0.257703 0.400218 0.093 Uiso 1 1 calc GR . . . .
H11G H -0.187518 0.228956 0.375088 0.093 Uiso 1 1 calc GR . . . .
H11H H -0.182141 0.312411 0.382393 0.093 Uiso 1 1 calc GR . . . .
C114 C -0.1078(4) 0.5117(4) 0.37312(13) 0.0616(14) Uani 1 1 d . . . . .
H11I H -0.151767 0.476394 0.368057 0.092 Uiso 1 1 calc GR . . . .
H11J H -0.135300 0.556249 0.379510 0.092 Uiso 1 1 calc GR . . . .
H11K H -0.072012 0.493656 0.389863 0.092 Uiso 1 1 calc GR . . . .
C115 C 0.0098(4) 0.5877(3) 0.35097(15) 0.0610(14) Uani 1 1 d . . . . .
H11L H 0.043789 0.577583 0.369351 0.092 Uiso 1 1 calc GR . . . .
H11M H -0.022938 0.631678 0.354069 0.092 Uiso 1 1 calc GR . . . .
H11N H 0.047979 0.593449 0.333311 0.092 Uiso 1 1 calc GR . . . .
C116 C 0.1812(4) 0.1468(3) 0.37041(15) 0.0593(13) Uani 1 1 d . . . . .
H11O H 0.164436 0.182858 0.385535 0.089 Uiso 1 1 calc GR . . . .
H11P H 0.132582 0.115189 0.366331 0.089 Uiso 1 1 calc GR . . . .
H11Q H 0.198490 0.170392 0.351330 0.089 Uiso 1 1 calc GR . . . .
C117 C 0.2311(4) 0.0653(3) 0.41302(15) 0.0615(14) Uani 1 1 d . . . . .
H11R H 0.280357 0.038783 0.420945 0.092 Uiso 1 1 calc GR . . . .
H11S H 0.183769 0.032301 0.409045 0.092 Uiso 1 1 calc GR . . . .
H11T H 0.213097 0.100871 0.428174 0.092 Uiso 1 1 calc GR . . . .
O1B O 0.1815(3) 0.4838(3) 0.40399(12) 0.0372(11) Uani 0.306(9) 1 d D U P A 1
H1BC H 0.168755 0.442579 0.409995 0.056 Uiso 0.306(9) 1 calc DGR U P A 1
C118 C 0.4669(4) 0.0785(3) 0.47701(16) 0.0685(18) Uani 1 1 d . . . . .
H11U H 0.460624 0.113674 0.493457 0.103 Uiso 1 1 calc GR . . . .
H11V H 0.512243 0.044622 0.482419 0.103 Uiso 1 1 calc GR . . . .
H11W H 0.412818 0.052756 0.474314 0.103 Uiso 1 1 calc GR . . . .
C119 C -0.1229(4) 0.2974(4) 0.32525(15) 0.0635(14) Uani 1 1 d . . . . .
H11X H -0.160212 0.338689 0.328508 0.095 Uiso 1 1 calc GR . . . .
H11Y H -0.157067 0.257198 0.317745 0.095 Uiso 1 1 calc GR . . . .
HA H -0.078922 0.309376 0.310077 0.095 Uiso 1 1 calc GR . . . .
C120 C 0.3711(5) 0.5920(6) 0.52659(19) 0.093(3) Uani 1 1 d . . . . .
H12C H 0.310548 0.597925 0.531902 0.139 Uiso 1 1 calc GR . . . .
H12D H 0.404912 0.629094 0.536791 0.139 Uiso 1 1 calc GR . . . .
H12E H 0.390774 0.545010 0.533353 0.139 Uiso 1 1 calc GR . . . .
C121 C 0.0208(4) 0.5750(4) 0.44559(15) 0.0645(15) Uani 1 1 d . . . . .
H12F H 0.034898 0.546387 0.427472 0.097 Uiso 1 1 calc GR . . . .
H12G H -0.017431 0.614028 0.439642 0.097 Uiso 1 1 calc GR . . . .
H12H H -0.007813 0.544852 0.460834 0.097 Uiso 1 1 calc GR . . . .
C14 C 0.9627(4) 0.5361(4) 0.19530(15) 0.0652(14) Uani 1 1 d . . . . .
H14A H 0.956953 0.576107 0.180625 0.078 Uiso 1 1 calc R . . . .
H14B H 0.934577 0.493895 0.186153 0.078 Uiso 1 1 calc R . . . .
C5 C 0.3216(7) 0.3424(7) 0.1765(2) 0.046(2) Uani 0.544(5) 1 d D U P B 1
H5A H 0.356893 0.340974 0.157692 0.056 Uiso 0.544(5) 1 calc R . P B 1
H5B H 0.295346 0.390224 0.178303 0.056 Uiso 0.544(5) 1 calc R . P B 1
C122 C 0.3529(7) 0.3268(4) 0.52640(17) 0.086(2) Uani 1 1 d . . . . .
H12I H 0.350135 0.370055 0.538940 0.129 Uiso 1 1 calc GR . . . .
H12J H 0.390862 0.292062 0.536219 0.129 Uiso 1 1 calc GR . . . .
H12K H 0.295386 0.306347 0.524428 0.129 Uiso 1 1 calc GR . . . .
C123 C 0.0902(5) 0.6295(4) 0.49223(14) 0.0694(16) Uani 1 1 d . . . . .
H12L H 0.075050 0.588201 0.504893 0.104 Uiso 1 1 calc GR . . . .
H12M H 0.043899 0.664658 0.493069 0.104 Uiso 1 1 calc GR . . . .
H12N H 0.143121 0.650906 0.500005 0.104 Uiso 1 1 calc GR . . . .
C124 C 0.4731(4) 0.3821(3) 0.4963(2) 0.0751(19) Uani 1 1 d . . . . .
H12O H 0.498175 0.384288 0.475740 0.113 Uiso 1 1 calc GR . . . .
H12P H 0.511359 0.355377 0.509953 0.113 Uiso 1 1 calc GR . . . .
H12Q H 0.465562 0.430515 0.504290 0.113 Uiso 1 1 calc GR . . . .
C125 C -0.0326(5) 0.2058(4) 0.3514(2) 0.089(2) Uani 1 1 d . . . . .
H12R H 0.004491 0.208470 0.333312 0.133 Uiso 1 1 calc GR . . . .
H12S H -0.074160 0.167258 0.348752 0.133 Uiso 1 1 calc GR . . . .
H12T H 0.002384 0.196491 0.369652 0.133 Uiso 1 1 calc GR . . . .
C19 C 1.0453(4) 0.2621(5) 0.22062(19) 0.0765(19) Uani 1 1 d . . . . .
H19A H 1.061883 0.280573 0.200445 0.115 Uiso 1 1 calc GR . . . .
H19B H 1.065159 0.212794 0.222694 0.115 Uiso 1 1 calc GR . . . .
H19C H 1.071408 0.291455 0.236697 0.115 Uiso 1 1 calc GR . . . .
C126 C 0.3517(4) 0.6662(4) 0.4795(3) 0.095(3) Uani 1 1 d . . . . .
H12U H 0.358680 0.665523 0.457122 0.142 Uiso 1 1 calc GR . . . .
H12V H 0.385272 0.705540 0.488109 0.142 Uiso 1 1 calc GR . . . .
H12W H 0.291157 0.672914 0.484545 0.142 Uiso 1 1 calc GR . . . .
C8A C 0.2364(10) 0.5056(7) 0.1217(3) 0.055(3) Uani 0.456(5) 1 d D U P B 2
H8AA H 0.278058 0.466003 0.120357 0.066 Uiso 0.456(5) 1 calc R . P B 2
H8AB H 0.203434 0.499793 0.140936 0.066 Uiso 0.456(5) 1 calc R . P B 2
C127 C 0.1628(5) 0.2478(4) 0.45174(19) 0.081(2) Uani 1 1 d D U . . .
H12X H 0.199119 0.225118 0.436247 0.122 Uiso 1 1 calc GR . . . .
H12Y H 0.112070 0.218265 0.455370 0.122 Uiso 1 1 calc GR . . . .
HB H 0.194954 0.253030 0.470905 0.122 Uiso 1 1 calc GR . . . .
C13 C 1.0571(4) 0.5201(6) 0.2001(2) 0.091(3) Uani 1 1 d . . . . .
H13A H 1.085441 0.515750 0.180144 0.137 Uiso 1 1 calc GR . . . .
H13B H 1.063106 0.475264 0.211448 0.137 Uiso 1 1 calc GR . . . .
H13C H 1.083481 0.558835 0.211818 0.137 Uiso 1 1 calc GR . . . .
C2 C 0.2259(12) 0.2703(16) 0.1184(3) 0.096(7) Uani 0.544(5) 1 d D U P B 1
H2A H 0.250602 0.221831 0.119766 0.115 Uiso 0.544(5) 1 calc R . P B 1
H2B H 0.272747 0.303709 0.113209 0.115 Uiso 0.544(5) 1 calc R . P B 1
C1 C 0.1588(16) 0.2718(15) 0.0927(4) 0.104(8) Uani 0.544(5) 1 d D U P B 1
H1A H 0.163117 0.316859 0.081434 0.157 Uiso 0.544(5) 1 calc GR . P B 1
H1B H 0.101477 0.267354 0.101572 0.157 Uiso 0.544(5) 1 calc GR . P B 1
H1C H 0.169028 0.231984 0.078555 0.157 Uiso 0.544(5) 1 calc GR . P B 1
C2B C 0.3144(7) 0.4585(9) 0.3782(3) 0.029(3) Uani 0.306(9) 1 d D U P A 1
H2BA H 0.315634 0.406336 0.382860 0.034 Uiso 0.306(9) 1 calc R U P A 1
C128 C 0.0886(8) 0.3568(6) 0.46596(19) 0.113(4) Uani 1 1 d D U . . .
H12Z H 0.122454 0.354888 0.484870 0.169 Uiso 1 1 calc GR . . . .
HC H 0.033226 0.333590 0.469346 0.169 Uiso 1 1 calc GR . . . .
HD H 0.079395 0.406622 0.460099 0.169 Uiso 1 1 calc GR . . . .
C7A C 0.175(3) 0.502(2) 0.0943(9) 0.16(2) Uani 0.456(5) 1 d D U P B 2
H7AA H 0.194166 0.464531 0.080240 0.233 Uiso 0.456(5) 1 calc GR . P B 2
H7AB H 0.175295 0.547977 0.083641 0.233 Uiso 0.456(5) 1 calc GR . P B 2
H7AC H 0.117367 0.491370 0.101610 0.233 Uiso 0.456(5) 1 calc GR . P B 2
C3B C 0.3638(8) 0.4956(6) 0.4031(3) 0.032(3) Uani 0.306(9) 1 d D U P A 1
H3BA H 0.335207 0.486452 0.423238 0.039 Uiso 0.306(9) 1 calc R U P A 1
C4B C 0.3695(10) 0.5768(7) 0.3979(4) 0.044(4) Uani 0.306(9) 1 d D U P A 1
H4BA H 0.408803 0.597715 0.412881 0.066 Uiso 0.306(9) 1 calc GR U P A 1
H4BB H 0.312595 0.598005 0.400280 0.066 Uiso 0.306(9) 1 calc GR U P A 1
H4BC H 0.390716 0.586139 0.377091 0.066 Uiso 0.306(9) 1 calc GR U P A 1
C3 C 0.1882(8) 0.2906(7) 0.1491(3) 0.076(3) Uani 0.544(5) 1 d D U P B 1
H3A H 0.138093 0.259833 0.153315 0.091 Uiso 0.544(5) 1 calc R . P B 1
H3B H 0.167653 0.340502 0.148073 0.091 Uiso 0.544(5) 1 calc R . P B 1
C4 C 0.2511(6) 0.2839(5) 0.1754(2) 0.059(3) Uani 0.544(5) 1 d D U P B 1
H4A H 0.279292 0.236753 0.174011 0.071 Uiso 0.544(5) 1 calc R . P B 1
H4B H 0.218756 0.285126 0.194928 0.071 Uiso 0.544(5) 1 calc R . P B 1
C1A C 0.1437(10) 0.2420(10) 0.0972(4) 0.054(4) Uani 0.456(5) 1 d D U P B 2
H1AA H 0.117960 0.194376 0.096974 0.081 Uiso 0.456(5) 1 calc GR . P B 2
H1AB H 0.176485 0.249318 0.078309 0.081 Uiso 0.456(5) 1 calc GR . P B 2
H1AC H 0.098434 0.278004 0.098625 0.081 Uiso 0.456(5) 1 calc GR . P B 2
C2A C 0.2037(13) 0.2487(9) 0.1250(4) 0.079(6) Uani 0.456(5) 1 d D U P B 2
H2AA H 0.170509 0.240472 0.144070 0.095 Uiso 0.456(5) 1 calc R . P B 2
H2AB H 0.248541 0.211608 0.123768 0.095 Uiso 0.456(5) 1 calc R . P B 2
C3A C 0.2462(9) 0.3222(8) 0.1267(3) 0.075(4) Uani 0.456(5) 1 d D U P B 2
H3AA H 0.267639 0.334499 0.105964 0.090 Uiso 0.456(5) 1 calc R . P B 2
H3AB H 0.201862 0.357753 0.132120 0.090 Uiso 0.456(5) 1 calc R . P B 2
C4A C 0.3202(7) 0.3294(6) 0.1494(2) 0.051(2) Uani 0.456(5) 1 d D U P B 2
H4AA H 0.362077 0.290913 0.145436 0.062 Uiso 0.456(5) 1 calc R . P B 2
H4AB H 0.349481 0.375445 0.145745 0.062 Uiso 0.456(5) 1 calc R . P B 2
C5A C 0.2928(10) 0.3259(9) 0.1828(2) 0.051(3) Uani 0.456(5) 1 d D U P B 2
H5AA H 0.259414 0.281912 0.186392 0.061 Uiso 0.456(5) 1 calc R . P B 2
H5AB H 0.255921 0.367288 0.187677 0.061 Uiso 0.456(5) 1 calc R . P B 2
C8 C 0.2121(10) 0.5288(12) 0.1276(4) 0.091(6) Uani 0.544(5) 1 d D U P B 1
H8A H 0.178045 0.547084 0.145108 0.109 Uiso 0.544(5) 1 calc R . P B 1
H8B H 0.234381 0.481357 0.133475 0.109 Uiso 0.544(5) 1 calc R . P B 1
C7 C 0.1529(15) 0.5202(19) 0.0999(4) 0.110(10) Uani 0.544(5) 1 d D U P B 1
H7A H 0.185505 0.500633 0.082646 0.165 Uiso 0.544(5) 1 calc GR . P B 1
H7B H 0.129350 0.566704 0.094210 0.165 Uiso 0.544(5) 1 calc GR . P B 1
H7C H 0.106108 0.487637 0.105157 0.165 Uiso 0.544(5) 1 calc GR . P B 1
C3C C 0.3608(9) 0.4321(7) 0.3975(4) 0.028(3) Uani 0.226(9) 1 d D U P C 2
H3C H 0.331594 0.434462 0.417863 0.033 Uiso 0.226(9) 1 calc R U P C 2
C4C C 0.3583(12) 0.3544(7) 0.3873(4) 0.033(4) Uani 0.226(9) 1 d D U P C 2
H4CA H 0.298672 0.338648 0.385667 0.049 Uiso 0.226(9) 1 calc GR U P C 2
H4CB H 0.388311 0.324830 0.402407 0.049 Uiso 0.226(9) 1 calc GR U P C 2
H4CC H 0.386359 0.349669 0.367294 0.049 Uiso 0.226(9) 1 calc GR U P C 2
C2C C 0.3194(10) 0.4883(9) 0.3774(4) 0.031(3) Uani 0.226(9) 1 d D U P C 2
H2C H 0.334166 0.537249 0.384688 0.037 Uiso 0.226(9) 1 calc R U P C 2
Br2C Br 0.48065(5) 0.45677(6) 0.40447(2) 0.0455(3) Uani 0.226(9) 1 d D U P C 2
Br1C Br 0.36468(6) 0.47173(6) 0.33615(2) 0.0493(3) Uani 0.226(9) 1 d D U P C 2
C1C C 0.2152(4) 0.4802(3) 0.37209(13) 0.0213(10) Uani 0.226(9) 1 d D U P C 2
H1CA H 0.192468 0.519559 0.359357 0.026 Uiso 0.226(9) 1 calc R U P C 2
H1CB H 0.200876 0.434118 0.362281 0.026 Uiso 0.226(9) 1 calc R U P C 2
O1C O 0.1815(3) 0.4838(3) 0.40399(12) 0.0372(11) Uani 0.226(9) 1 d D U P C 2
H1CC H 0.168755 0.442579 0.409995 0.056 Uiso 0.226(9) 1 calc DGR U P C 2

loop_
_atom_site_aniso_label
_atom_site_aniso_U_11
_atom_site_aniso_U_22
_atom_site_aniso_U_33
_atom_site_aniso_U_23
_atom_site_aniso_U_13
_atom_site_aniso_U_12
Br2B 0.0268(4) 0.0658(6) 0.0439(4) 0.0006(4) -0.0028(3) 0.0006(4)
Br1B 0.0397(5) 0.0690(6) 0.0392(4) -0.0011(4) -0.0019(3) 0.0074(4)
O6 0.0352(14) 0.0282(12) 0.0380(13) 0.0042(10) -0.0019(11) 0.0041(10)
O7 0.0284(12) 0.0271(12) 0.0358(13) -0.0048(10) -0.0001(10) -0.0022(10)
O8 0.0340(13) 0.0233(11) 0.0371(13) -0.0027(10) 0.0001(11) -0.0010(10)
O9 0.0272(12) 0.0216(11) 0.0475(15) 0.0029(10) 0.0051(11) 0.0025(10)
O5 0.0500(17) 0.0252(12) 0.0412(15) 0.0019(11) -0.0046(13) 0.0020(12)
O11 0.0386(15) 0.0275(13) 0.0624(19) 0.0057(12) -0.0106(14) -0.0077(12)
O12 0.0458(17) 0.0239(12) 0.0620(19) 0.0035(12) -0.0049(14) -0.0087(12)
O10 0.0288(13) 0.0282(12) 0.0505(16) 0.0014(11) 0.0023(12) 0.0035(10)
C25 0.0274(15) 0.0282(15) 0.0315(16) -0.0028(14) 0.0035(12) 0.0022(14)
C26 0.0313(17) 0.0204(14) 0.0359(17) -0.0001(13) 0.0031(14) -0.0020(13)
O1 0.052(2) 0.065(2) 0.078(3) 0.020(2) -0.0076(19) -0.0042(18)
C27 0.0274(17) 0.0192(14) 0.0359(18) 0.0012(13) 0.0045(14) -0.0002(12)
C28 0.0218(15) 0.0276(16) 0.0348(17) 0.0004(13) 0.0030(12) 0.0005(12)
C29 0.0290(16) 0.0269(16) 0.0375(17) 0.0004(14) -0.0033(14) 0.0016(14)
C30 0.0304(18) 0.0213(15) 0.0356(18) 0.0035(13) 0.0032(14) -0.0001(13)
C31 0.0228(15) 0.0265(16) 0.0353(17) -0.0038(13) 0.0011(12) -0.0009(12)
C32 0.0274(17) 0.0208(14) 0.0387(18) 0.0008(13) 0.0052(14) 0.0011(13)
C33 0.0288(17) 0.0265(16) 0.0349(18) 0.0017(14) 0.0005(14) 0.0053(13)
C34 0.0267(17) 0.0290(17) 0.0335(17) -0.0022(14) 0.0024(13) 0.0035(13)
C35 0.0299(17) 0.0221(15) 0.0320(16) 0.0017(12) 0.0039(13) 0.0003(13)
C12 0.037(2) 0.0254(16) 0.0383(19) 0.0019(14) -0.0001(16) 0.0009(14)
O3 0.076(3) 0.058(2) 0.115(4) 0.001(3) 0.002(3) 0.022(2)
C36 0.0274(17) 0.0239(16) 0.044(2) 0.0022(14) 0.0009(15) 0.0014(13)
C37 0.039(2) 0.0271(16) 0.040(2) -0.0004(14) 0.0097(16) 0.0022(15)
C38 0.0261(17) 0.0246(15) 0.0370(18) -0.0019(13) 0.0040(14) 0.0007(13)
C39 0.0334(18) 0.0182(14) 0.0387(18) 0.0002(13) 0.0051(15) -0.0005(13)
C40 0.0249(15) 0.0405(18) 0.0338(17) 0.0006(16) -0.0025(13) -0.0037(15)
C41 0.0299(17) 0.0234(16) 0.0428(19) 0.0015(14) -0.0040(14) 0.0021(14)
C42 0.0350(17) 0.0254(15) 0.0350(17) 0.0001(14) -0.0031(14) 0.0001(15)
C18 0.0302(18) 0.0306(17) 0.0388(19) 0.0040(15) 0.0059(15) -0.0018(14)
C43 0.044(2) 0.0194(15) 0.0376(19) -0.0033(13) 0.0015(16) 0.0046(14)
C44 0.042(2) 0.0248(16) 0.0340(18) -0.0030(14) -0.0008(16) 0.0063(15)
C45 0.039(2) 0.0257(16) 0.041(2) -0.0019(14) -0.0090(16) -0.0020(15)
C46 0.042(2) 0.0269(17) 0.0382(19) -0.0023(14) 0.0075(16) 0.0008(15)
C47 0.0332(19) 0.0240(16) 0.043(2) 0.0015(14) 0.0054(16) -0.0001(14)
C48 0.0316(18) 0.043(2) 0.0302(17) 0.0023(15) -0.0037(14) -0.0034(15)
C49 0.045(2) 0.0233(16) 0.0355(18) -0.0031(13) -0.0013(16) 0.0047(15)
C50 0.0338(19) 0.039(2) 0.041(2) 0.0071(16) -0.0019(16) -0.0029(16)
C51 0.036(2) 0.049(2) 0.0329(18) -0.0005(16) 0.0007(15) 0.0084(18)
C52 0.0237(15) 0.0298(16) 0.0321(16) -0.0011(14) 0.0010(12) 0.0010(13)
C53 0.047(2) 0.0196(15) 0.043(2) -0.0045(14) -0.0061(17) 0.0008(15)
C54 0.0331(19) 0.0251(17) 0.050(2) 0.0034(15) -0.0101(16) -0.0057(14)
C55 0.051(2) 0.0236(16) 0.045(2) -0.0030(15) -0.0124(18) -0.0020(16)
C56 0.045(2) 0.0208(16) 0.047(2) 0.0019(15) -0.0038(18) -0.0005(15)
C57 0.0299(18) 0.0280(17) 0.044(2) 0.0010(15) 0.0067(15) 0.0003(14)
O2 0.0435(19) 0.069(3) 0.117(4) -0.016(3) -0.013(2) 0.000(2)
C58 0.0353(19) 0.0296(17) 0.0340(18) -0.0032(14) 0.0004(15) 0.0024(15)
C59 0.039(2) 0.0331(18) 0.045(2) -0.0032(16) 0.0049(17) 0.0037(16)
C60 0.042(2) 0.047(2) 0.041(2) -0.0040(18) -0.0018(17) 0.0035(18)
C61 0.0290(17) 0.0311(17) 0.054(2) 0.0086(17) -0.0048(16) -0.0045(15)
C62 0.0276(16) 0.0325(16) 0.0365(18) 0.0010(15) 0.0001(13) -0.0016(14)
C63 0.0281(17) 0.041(2) 0.054(2) 0.0149(19) -0.0052(16) -0.0067(16)
C64 0.038(2) 0.0294(17) 0.0397(19) -0.0079(15) 0.0070(16) -0.0039(15)
C65 0.0280(18) 0.053(2) 0.049(2) 0.013(2) -0.0061(16) -0.0124(18)
C66 0.047(2) 0.0191(15) 0.041(2) -0.0016(14) -0.0037(17) 0.0009(15)
C67 0.0275(16) 0.0294(16) 0.0363(17) 0.0013(15) -0.0018(13) -0.0012(14)
C68 0.050(2) 0.0242(17) 0.055(3) 0.0048(17) -0.003(2) -0.0031(16)
C69 0.043(2) 0.0328(19) 0.057(3) 0.0100(18) 0.013(2) 0.0004(17)
C70 0.0280(17) 0.0308(17) 0.0450(19) 0.0024(16) -0.0054(14) -0.0028(15)
C71 0.0334(19) 0.0276(17) 0.043(2) -0.0016(15) 0.0048(16) 0.0014(14)
C72 0.043(2) 0.0290(17) 0.039(2) 0.0024(15) 0.0023(17) -0.0020(16)
O4 0.098(4) 0.093(4) 0.108(4) 0.028(3) -0.051(3) -0.031(3)
C24 0.044(2) 0.0305(17) 0.0377(19) -0.0074(15) 0.0026(17) 0.0071(16)
C17 0.0307(19) 0.045(2) 0.045(2) 0.0011(17) 0.0087(17) -0.0018(16)
C73 0.042(2) 0.0300(19) 0.061(3) 0.0055(18) 0.000(2) -0.0063(17)
C11 0.045(2) 0.040(2) 0.041(2) 0.0009(17) -0.0050(18) 0.0020(18)
C74 0.042(2) 0.0189(15) 0.053(2) -0.0006(15) -0.0041(18) -0.0013(15)
C75 0.039(2) 0.043(2) 0.058(3) 0.011(2) 0.006(2) 0.0023(18)
C16 0.041(2) 0.045(2) 0.053(3) -0.0009(19) 0.019(2) -0.0028(19)
C76 0.039(2) 0.052(3) 0.040(2) 0.0020(18) 0.0000(17) 0.0052(19)
C77 0.037(2) 0.044(2) 0.037(2) -0.0030(17) 0.0039(16) -0.0051(17)
C78 0.028(2) 0.071(3) 0.061(3) 0.021(2) -0.0064(19) -0.011(2)
C79 0.053(3) 0.0282(19) 0.061(3) 0.0104(18) 0.004(2) -0.0024(18)
C80 0.049(2) 0.0297(19) 0.059(3) 0.0124(18) 0.003(2) 0.0030(18)
C81 0.042(2) 0.043(2) 0.062(3) 0.007(2) 0.007(2) 0.0015(19)
C82 0.041(2) 0.0339(19) 0.044(2) -0.0021(16) 0.0014(17) -0.0038(17)
C83 0.041(2) 0.049(2) 0.048(2) 0.006(2) -0.0001(19) -0.0109(19)
C1B 0.0146(16) 0.0198(17) 0.0293(17) 0.0018(14) 0.0023(14) 0.0063(14)
C84 0.046(2) 0.039(2) 0.060(3) 0.013(2) 0.013(2) 0.0059(19)
C22 0.052(3) 0.037(2) 0.045(2) -0.0021(17) 0.0087(19) 0.0018(19)
C85 0.051(3) 0.043(2) 0.059(3) 0.006(2) -0.002(2) -0.010(2)
C86 0.045(2) 0.039(2) 0.073(3) 0.005(2) 0.008(2) -0.0035(19)
C87 0.047(2) 0.0296(19) 0.065(3) 0.0120(18) 0.013(2) 0.0009(17)
C23 0.040(2) 0.043(2) 0.043(2) -0.0060(18) 0.0056(18) 0.0060(18)
C88 0.030(2) 0.065(3) 0.070(3) 0.027(3) -0.001(2) -0.008(2)
C89 0.042(2) 0.061(3) 0.042(2) 0.017(2) -0.0003(19) 0.000(2)
C90 0.046(3) 0.059(3) 0.058(3) 0.018(2) -0.004(2) -0.011(2)
C91 0.035(2) 0.054(3) 0.051(2) 0.001(2) 0.0030(17) -0.0106(19)
C10 0.062(3) 0.052(3) 0.042(2) -0.0048(19) 0.001(2) -0.006(2)
C92 0.048(2) 0.036(2) 0.054(3) -0.0027(18) 0.009(2) -0.0032(18)
C93 0.051(3) 0.031(2) 0.072(3) 0.013(2) 0.006(2) 0.0005(19)
C94 0.037(2) 0.048(2) 0.068(3) -0.007(2) -0.001(2) -0.0034(19)
C95 0.044(3) 0.054(3) 0.064(3) -0.001(2) 0.003(2) 0.004(2)
C6 0.074(3) 0.033(2) 0.042(2) -0.0099(17) -0.013(2) 0.011(2)
C96 0.057(3) 0.045(2) 0.052(3) -0.015(2) 0.010(2) -0.006(2)
C97 0.033(2) 0.051(2) 0.049(2) 0.0040(19) -0.0039(18) 0.0017(18)
C98 0.045(3) 0.057(3) 0.050(2) 0.005(2) 0.004(2) 0.008(2)
C99 0.039(2) 0.041(2) 0.065(3) 0.009(2) -0.003(2) -0.0031(18)
C100 0.043(2) 0.055(3) 0.055(3) 0.006(2) 0.007(2) -0.001(2)
C9 0.079(4) 0.052(3) 0.042(2) -0.001(2) -0.007(2) 0.002(2)
C101 0.053(3) 0.046(2) 0.063(3) -0.001(2) -0.004(2) 0.004(2)
C102 0.039(2) 0.060(3) 0.062(3) 0.010(2) 0.005(2) 0.003(2)
C21 0.048(3) 0.053(3) 0.055(3) -0.009(2) 0.007(2) -0.007(2)
C103 0.037(2) 0.070(3) 0.071(3) 0.029(3) 0.004(2) -0.002(2)
C20 0.046(3) 0.062(3) 0.065(3) -0.005(3) 0.002(2) 0.003(2)
C104 0.048(3) 0.046(2) 0.064(3) -0.003(2) -0.009(2) 0.007(2)
C105 0.035(2) 0.049(3) 0.083(4) 0.016(2) 0.006(2) 0.001(2)
C106 0.049(3) 0.048(3) 0.091(4) -0.006(3) 0.013(3) 0.008(2)
C107 0.060(3) 0.030(2) 0.084(4) 0.006(2) -0.001(3) -0.006(2)
C108 0.048(3) 0.055(3) 0.057(3) -0.005(2) 0.004(2) 0.011(2)
C15 0.044(3) 0.064(3) 0.067(3) -0.001(3) 0.015(2) -0.002(2)
C109 0.067(3) 0.069(3) 0.047(3) -0.018(2) -0.003(2) 0.001(3)
C110 0.043(3) 0.075(4) 0.059(3) 0.021(3) 0.007(2) 0.005(2)
C111 0.075(4) 0.064(3) 0.047(3) 0.002(2) -0.005(2) 0.023(3)
C112 0.057(3) 0.052(3) 0.052(3) 0.000(2) -0.006(2) -0.012(2)
C113 0.041(3) 0.064(3) 0.081(4) 0.017(3) 0.002(2) -0.014(2)
C114 0.049(3) 0.083(4) 0.054(3) -0.005(3) 0.011(2) -0.019(3)
C115 0.051(3) 0.058(3) 0.074(3) -0.015(3) 0.015(3) -0.022(2)
C116 0.056(3) 0.043(3) 0.078(4) 0.006(2) -0.006(3) -0.001(2)
C117 0.054(3) 0.045(3) 0.085(4) 0.025(3) 0.009(3) -0.009(2)
O1B 0.031(2) 0.035(2) 0.046(3) 0.001(2) 0.006(2) 0.004(2)
C118 0.059(3) 0.061(3) 0.086(4) 0.037(3) 0.023(3) 0.017(3)
C119 0.045(3) 0.072(4) 0.074(4) 0.005(3) 0.002(3) -0.007(3)
C120 0.048(3) 0.149(8) 0.082(5) -0.002(5) 0.020(3) 0.004(4)
C121 0.052(3) 0.068(3) 0.073(4) 0.022(3) -0.007(3) -0.019(3)
C14 0.047(3) 0.076(4) 0.073(3) -0.002(3) 0.015(2) 0.007(3)
C5 0.063(7) 0.040(6) 0.036(4) 0.001(4) 0.000(4) 0.015(4)
C122 0.126(7) 0.060(4) 0.073(4) -0.010(3) 0.029(4) -0.026(4)
C123 0.079(4) 0.073(4) 0.056(3) 0.013(3) 0.007(3) -0.015(3)
C124 0.050(3) 0.051(3) 0.125(6) -0.003(3) 0.007(3) -0.006(3)
C125 0.056(4) 0.075(4) 0.136(7) 0.012(5) 0.005(4) 0.020(3)
C19 0.048(3) 0.094(5) 0.087(5) -0.017(4) -0.010(3) 0.008(3)
C126 0.045(3) 0.072(4) 0.168(9) 0.044(5) 0.010(4) 0.011(3)
C8A 0.065(8) 0.060(7) 0.042(6) 0.003(5) 0.004(6) -0.008(6)
C127 0.065(4) 0.086(4) 0.092(5) 0.038(4) -0.012(3) -0.002(3)
C13 0.048(3) 0.128(7) 0.099(5) -0.001(5) 0.023(3) 0.020(4)
C2 0.061(8) 0.141(18) 0.086(8) -0.006(11) -0.007(6) 0.037(10)
C1 0.105(15) 0.14(2) 0.067(9) -0.011(12) -0.015(9) 0.025(14)
C2B 0.025(4) 0.030(7) 0.031(5) -0.001(5) -0.001(4) 0.005(5)
C128 0.128(8) 0.137(8) 0.073(5) -0.035(5) -0.017(5) 0.053(7)
C7A 0.17(3) 0.14(2) 0.15(3) -0.03(2) -0.09(3) -0.05(2)
C3B 0.029(5) 0.037(6) 0.031(5) -0.004(4) 0.004(4) 0.003(4)
C4B 0.042(7) 0.024(5) 0.067(9) -0.013(5) 0.011(7) 0.002(5)
C3 0.075(7) 0.077(7) 0.075(6) -0.012(6) -0.031(5) 0.013(6)
C4 0.060(5) 0.047(5) 0.071(6) -0.020(4) -0.029(5) 0.014(4)
C1A 0.042(6) 0.079(10) 0.042(6) -0.008(6) -0.005(5) 0.019(6)
C2A 0.117(14) 0.070(8) 0.051(7) -0.026(7) -0.042(9) 0.042(7)
C3A 0.066(8) 0.084(8) 0.075(8) -0.033(7) -0.029(6) 0.033(6)
C4A 0.060(6) 0.048(5) 0.047(5) 0.004(4) -0.002(4) 0.007(5)
C5A 0.068(9) 0.045(8) 0.039(5) -0.004(5) -0.002(5) 0.014(6)
C8 0.069(8) 0.139(15) 0.064(9) 0.000(9) -0.010(7) -0.019(9)
C7 0.086(10) 0.19(3) 0.054(7) -0.018(12) -0.016(7) -0.035(13)
C3C 0.018(5) 0.025(6) 0.040(7) -0.003(5) -0.003(5) 0.003(5)
C4C 0.046(6) 0.019(5) 0.034(6) 0.007(4) 0.012(5) 0.005(4)
C2C 0.025(5) 0.011(7) 0.056(8) 0.002(7) -0.001(5) 0.002(6)
Br2C 0.0268(4) 0.0658(6) 0.0439(4) 0.0006(4) -0.0028(3) 0.0006(4)
Br1C 0.0397(5) 0.0690(6) 0.0392(4) -0.0011(4) -0.0019(3) 0.0074(4)
C1C 0.0146(16) 0.0198(17) 0.0293(17) 0.0018(14) 0.0023(14) 0.0063(14)
O1C 0.031(2) 0.035(2) 0.046(3) 0.001(2) 0.006(2) 0.004(2)

loop_
_atom_type_symbol
_atom_type_description
_atom_type_scat_dispersion_real
_atom_type_scat_dispersion_imag
_atom_type_scat_source
C C 0.0181 0.0091 'International Tables Vol C Tables 4.2.6.8 and 6.1.1.4'
H H 0.0000 0.0000 'International Tables Vol C Tables 4.2.6.8 and 6.1.1.4'
Br Br -0.6763 1.2805 'International Tables Vol C Tables 4.2.6.8 and 6.1.1.4'
O O 0.0492 0.0322 'International Tables Vol C Tables 4.2.6.8 and 6.1.1.4'

loop_
_exptl_crystal_face_index_h
_exptl_crystal_face_index_k
_exptl_crystal_face_index_l
_exptl_crystal_face_perp_dist
0 0 28 0.0180
0 0 -28 0.0180
10 0 -3 0.0821
-10 -1 3 0.0764
0 -12 1 0.0700
0 12 -1 0.0749
-6 10 1 0.0848
0 -9 -18 0.0480
9 0 -11 0.0753
-4 7 19 0.0666
8 4 -15 0.0837
-9 1 -15 0.0726
1 -6 24 0.0470
9 0 13 0.0756
0 10 -16 0.0555
1 -12 0 0.0658
0 -7 -22 0.0392
0 7 -22 0.0391
-10 3 1 0.0806

loop_
_geom_angle_atom_site_label_1
_geom_angle_atom_site_label_2
_geom_angle_atom_site_label_3
_geom_angle
_geom_angle_site_symmetry_1
_geom_angle_site_symmetry_3
_geom_angle_publ_flag
C33 O6 C72 115.7(3) . . ?
C31 O7 C58 114.9(3) . . ?
C26 O8 C58 117.4(3) . . ?
C32 O9 C57 117.4(3) . . ?
C66 O5 C72 117.3(3) . . ?
C54 O11 C73 115.9(3) . . ?
C74 O12 C73 117.1(3) . . ?
C41 O10 C57 115.6(3) . . ?
C28 C25 H25 118.4 . . ?
C28 C25 C34 123.1(3) . . ?
C34 C25 H25 118.4 . . ?
O8 C26 C27 121.3(3) . . ?
O8 C26 C39 117.0(3) . . ?
C27 C26 C39 121.5(4) . . ?
C90 O1 H1 109.5 . . ?
C26 C27 C38 119.4(3) . . ?
C35 C27 C26 117.7(3) . . ?
C35 C27 C38 122.8(3) . . ?
C25 C28 C31 117.4(3) . . ?
C25 C28 C38 122.2(3) . . ?
C31 C28 C38 120.3(3) . . ?
C41 C29 C36 120.2(3) . . ?
C41 C29 C42 117.6(3) . . ?
C42 C29 C36 122.1(3) . . ?
C32 C30 C36 119.8(3) . . ?
C35 C30 C32 117.6(4) . . ?
C35 C30 C36 122.5(3) . . ?
O7 C31 C28 120.5(3) . . ?
O7 C31 C52 118.2(3) . . ?
C52 C31 C28 121.3(3) . . ?
O9 C32 C30 120.7(3) . . ?
O9 C32 C39 117.5(3) . . ?
C30 C32 C39 121.6(3) . . ?
O6 C33 C34 121.6(3) . . ?
O6 C33 C52 117.1(3) . . ?
C34 C33 C52 121.3(3) . . ?
C25 C34 C44 121.7(3) . . ?
C33 C34 C25 118.1(3) . . ?
C33 C34 C44 120.1(3) . . ?
C27 C35 C30 123.0(3) . . ?
C27 C35 H35 118.5 . . ?
C30 C35 H35 118.5 . . ?
H12A C12 H12B 107.8 . . ?
C36 C12 H12A 109.1 . . ?
C36 C12 H12B 109.1 . . ?
C11 C12 H12A 109.1 . . ?
C11 C12 H12B 109.1 . . ?
C11 C12 C36 112.5(4) . . ?
C86 O3 H3 109.5 . . ?
C29 C36 H36 107.0 . . ?
C30 C36 C29 107.6(3) . . ?
C30 C36 C12 114.5(3) . . ?
C30 C36 H36 107.0 . . ?
C12 C36 C29 113.3(3) . . ?
C12 C36 H36 107.0 . . ?
C46 C37 C59 124.8(4) . . ?
C46 C37 C71 118.3(4) . . ?
C71 C37 C59 116.9(4) . . ?
C27 C38 C28 107.4(3) . . ?
C27 C38 H38 107.3 . . ?
C27 C38 C18 113.9(3) . . ?
C28 C38 H38 107.3 . . ?
C28 C38 C18 113.5(3) . . ?
C18 C38 H38 107.3 . . ?
C26 C39 C47 120.0(4) . . ?
C32 C39 C26 118.6(3) . . ?
C32 C39 C47 121.4(4) . . ?
C48 C40 C50 123.3(4) . . ?
C48 C40 C62 119.0(4) . . ?
C62 C40 C50 117.7(4) . . ?
O10 C41 C29 120.9(3) . . ?
O10 C41 C70 117.7(3) . . ?
C29 C41 C70 121.4(3) . . ?
C29 C42 H42 118.5 . . ?
C45 C42 C29 123.0(4) . . ?
C45 C42 H42 118.5 . . ?
C38 C18 H18A 109.5 . . ?
C38 C18 H18B 109.5 . . ?
C38 C18 C17 110.6(3) . . ?
H18A C18 H18B 108.1 . . ?
C17 C18 H18A 109.5 . . ?
C17 C18 H18B 109.5 . . ?
C49 C43 C44 122.8(4) . . ?
C66 C43 C44 119.6(4) . . ?
C66 C43 C49 117.6(4) . . ?
C34 C44 H44 107.1 . . ?
C34 C44 C24 112.5(3) . . ?
C43 C44 C34 108.2(3) . . ?
C43 C44 H44 107.1 . . ?
C43 C44 C24 114.4(3) . . ?
C24 C44 H44 107.1 . . ?
C42 C45 C54 117.4(4) . . ?
C42 C45 C55 122.3(4) . . ?
C54 C45 C55 120.2(4) . . ?
C37 C46 C64 174.0(5) . . ?
C71 C47 C39 178.8(5) . . ?
C40 C48 C51 177.5(5) . . ?
C43 C49 H49 118.6 . . ?
C43 C49 C53 122.8(4) . . ?
C53 C49 H49 118.6 . . ?
C40 C50 C99 108.3(3) . . ?
C89 C50 C40 110.7(4) . . ?
C89 C50 C97 109.3(4) . . ?
C89 C50 C99 110.0(4) . . ?
C97 C50 C40 108.6(3) . . ?
C97 C50 C99 109.9(4) . . ?
C48 C51 C60 122.7(4) . . ?
C48 C51 C76 119.3(4) . . ?
C76 C51 C60 118.0(4) . . ?
C31 C52 C67 119.9(3) . . ?
C33 C52 C31 118.7(3) . . ?
C33 C52 C67 121.3(3) . . ?
C49 C53 C55 122.4(4) . . ?
C74 C53 C49 117.9(4) . . ?
C74 C53 C55 119.7(4) . . ?
O11 C54 C45 120.3(4) . . ?
O11 C54 C70 117.9(4) . . ?
C70 C54 C45 121.7(4) . . ?
C45 C55 C53 108.0(3) . . ?
C45 C55 H55 106.9 . . ?
C45 C55 C6 113.8(4) . . ?
C53 C55 H55 106.9 . . ?
C53 C55 C6 113.9(4) . . ?
C6 C55 H55 106.9 . . ?
C66 C56 C68 121.1(4) . . ?
C66 C56 C74 118.0(4) . . ?
C68 C56 C74 121.0(4) . . ?
O9 C57 H57A 109.1 . . ?
O9 C57 H57B 109.1 . . ?
O10 C57 O9 112.4(3) . . ?
O10 C57 H57A 109.1 . . ?
O10 C57 H57B 109.1 . . ?
H57A C57 H57B 107.9 . . ?
C95 O2 H2 109.5 . . ?
O7 C58 H58A 109.2 . . ?
O7 C58 H58B 109.2 . . ?
O8 C58 O7 112.0(3) . . ?
O8 C58 H58A 109.2 . . ?
O8 C58 H58B 109.2 . . ?
H58A C58 H58B 107.9 . . ?
C37 C59 C92 108.0(4) . . ?
C96 C59 C37 110.2(4) . . ?
C96 C59 C92 109.7(4) . . ?
C96 C59 C104 110.9(4) . . ?
C104 C59 C37 109.1(4) . . ?
C104 C59 C92 108.9(4) . . ?
C51 C60 C94 110.2(4) . . ?
C51 C60 C109 108.8(4) . . ?
C101 C60 C51 108.8(4) . . ?
C101 C60 C94 109.7(4) . . ?
C101 C60 C109 109.8(4) . . ?
C109 C60 C94 109.5(4) . . ?
C63 C61 C70 175.2(4) . . ?
C67 C62 C40 177.4(4) . . ?
C61 C63 C65 177.6(4) . . ?
C46 C64 C77 120.4(4) . . ?
C46 C64 C82 121.0(4) . . ?
C77 C64 C82 118.3(4) . . ?
C63 C65 C91 118.4(4) . . ?
C78 C65 C63 117.0(5) . . ?
C78 C65 C91 124.6(4) . . ?
O5 C66 C43 121.0(4) . . ?
O5 C66 C56 116.8(4) . . ?
C43 C66 C56 122.1(4) . . ?
C62 C67 C52 179.5(5) . . ?
C79 C68 C56 178.7(6) . . ?
C75 C69 C84 117.8(5) . . ?
C87 C69 C75 120.2(4) . . ?
C87 C69 C84 122.0(5) . . ?
C41 C70 C61 121.0(4) . . ?
C54 C70 C41 118.8(4) . . ?
C54 C70 C61 120.1(4) . . ?
C47 C71 C37 177.4(4) . . ?
O6 C72 O5 112.1(3) . . ?
O6 C72 H72A 109.2 . . ?
O6 C72 H72B 109.2 . . ?
O5 C72 H72A 109.2 . . ?
O5 C72 H72B 109.2 . . ?
H72A C72 H72B 107.9 . . ?
C111 O4 H4 109.5 . . ?
C44 C24 H24A 109.0 . . ?
C44 C24 H24B 109.0 . . ?
H24A C24 H24B 107.8 . . ?
C23 C24 C44 112.7(4) . . ?
C23 C24 H24A 109.0 . . ?
C23 C24 H24B 109.0 . . ?
C18 C17 H17A 108.6 . . ?
C18 C17 H17B 108.6 . . ?
H17A C17 H17B 107.6 . . ?
C16 C17 C18 114.6(4) . . ?
C16 C17 H17A 108.6 . . ?
C16 C17 H17B 108.6 . . ?
O11 C73 O12 112.4(4) . . ?
O11 C73 H73A 109.1 . . ?
O11 C73 H73B 109.1 . . ?
O12 C73 H73A 109.1 . . ?
O12 C73 H73B 109.1 . . ?
H73A C73 H73B 107.9 . . ?
C12 C11 H11A 108.9 . . ?
C12 C11 H11B 108.9 . . ?
C12 C11 C10 113.5(4) . . ?
H11A C11 H11B 107.7 . . ?
C10 C11 H11A 108.9 . . ?
C10 C11 H11B 108.9 . . ?
O12 C74 C53 121.2(4) . . ?
O12 C74 C56 117.0(4) . . ?
C53 C74 C56 121.7(4) . . ?
C81 C75 C69 175.7(5) . . ?
C17 C16 H16A 109.6 . . ?
C17 C16 H16B 109.6 . . ?
C17 C16 C15 110.2(4) . . ?
H16A C16 H16B 108.1 . . ?
C15 C16 H16A 109.6 . . ?
C15 C16 H16B 109.6 . . ?
C98 C76 C51 177.1(6) . . ?
C83 C77 C64 178.7(5) . . ?
C88 C78 C65 178.2(5) . . ?
C68 C79 C80 177.3(6) . . ?
C79 C80 C93 117.5(5) . . ?
C87 C80 C79 118.0(5) . . ?
C87 C80 C93 124.5(4) . . ?
C75 C81 C86 177.5(5) . . ?
C64 C82 C108 108.3(4) . . ?
C85 C82 C64 111.2(4) . . ?
C85 C82 C108 109.5(4) . . ?
C85 C82 C112 109.8(4) . . ?
C112 C82 C64 107.9(4) . . ?
C112 C82 C108 110.1(4) . . ?
C77 C83 C90 177.2(6) . . ?
H1BA C1B H1BB 109.3 . . ?
O1B C1B H1BA 111.5 . . ?
O1B C1B H1BB 111.5 . . ?
O1B C1B C2B 101.3(6) . . ?
C2B C1B H1BA 111.5 . . ?
C2B C1B H1BB 111.5 . . ?
C69 C84 C100 108.9(4) . . ?
C106 C84 C69 110.9(5) . . ?
C106 C84 C100 109.2(4) . . ?
C106 C84 C118 108.1(5) . . ?
C118 C84 C69 108.3(4) . . ?
C118 C84 C100 111.4(5) . . ?
H22A C22 H22B 107.7 . . ?
C23 C22 H22A 108.8 . . ?
C23 C22 H22B 108.8 . . ?
C21 C22 H22A 108.8 . . ?
C21 C22 H22B 108.8 . . ?
C21 C22 C23 113.9(4) . . ?
C82 C85 H85A 109.5 . . ?
C82 C85 H85B 109.5 . . ?
C82 C85 H85C 109.5 . . ?
H85A C85 H85B 109.5 . . ?
H85A C85 H85C 109.5 . . ?
H85B C85 H85C 109.5 . . ?
O3 C86 C81 106.4(5) . . ?
O3 C86 C122 109.9(6) . . ?
O3 C86 C124 108.3(5) . . ?
C81 C86 C122 110.4(4) . . ?
C81 C86 C124 109.5(5) . . ?
C124 C86 C122 112.2(6) . . ?
C80 C87 C69 173.8(5) . . ?
C24 C23 C22 113.4(4) . . ?
C24 C23 H23A 108.9 . . ?
C24 C23 H23B 108.9 . . ?
C22 C23 H23A 108.9 . . ?
C22 C23 H23B 108.9 . . ?
H23A C23 H23B 107.7 . . ?
C78 C88 C103 117.4(5) . . ?
C78 C88 C105 123.4(5) . . ?
C103 C88 C105 119.2(5) . . ?
C50 C89 H89A 109.5 . . ?
C50 C89 H89B 109.5 . . ?
C50 C89 H89C 109.5 . . ?
H89A C89 H89B 109.5 . . ?
H89A C89 H89C 109.5 . . ?
H89B C89 H89C 109.5 . . ?
O1 C90 C83 109.6(4) . . ?
O1 C90 C121 108.1(5) . . ?
O1 C90 C123 107.5(5) . . ?
C83 C90 C121 109.5(4) . . ?
C83 C90 C123 110.5(5) . . ?
C123 C90 C121 111.6(5) . . ?
C65 C91 C102 108.4(4) . . ?
C65 C91 C115 108.7(4) . . ?
C102 C91 C115 110.3(5) . . ?
C114 C91 C65 108.9(4) . . ?
C114 C91 C102 109.9(4) . . ?
C114 C91 C115 110.5(4) . . ?
C11 C10 H10A 108.6 . . ?
C11 C10 H10B 108.6 . . ?
H10A C10 H10B 107.5 . . ?
C9 C10 C11 114.8(5) . . ?
C9 C10 H10A 108.6 . . ?
C9 C10 H10B 108.6 . . ?
C59 C92 H92A 109.5 . . ?
C59 C92 H92B 109.5 . . ?
C59 C92 H92C 109.5 . . ?
H92A C92 H92B 109.5 . . ?
H92A C92 H92C 109.5 . . ?
H92B C92 H92C 109.5 . . ?
C80 C93 C107 107.0(4) . . ?
C80 C93 C117 110.8(5) . . ?
C116 C93 C80 109.3(4) . . ?
C116 C93 C107 108.8(5) . . ?
C116 C93 C117 110.8(5) . . ?
C117 C93 C107 110.0(4) . . ?
C60 C94 H94A 109.5 . . ?
C60 C94 H94B 109.5 . . ?
C60 C94 H94C 109.5 . . ?
H94A C94 H94B 109.5 . . ?
H94A C94 H94C 109.5 . . ?
H94B C94 H94C 109.5 . . ?
O2 C95 C98 109.2(5) . . ?
O2 C95 C120 103.9(6) . . ?
O2 C95 C126 109.8(6) . . ?
C98 C95 C120 108.9(5) . . ?
C126 C95 C98 110.5(5) . . ?
C126 C95 C120 114.3(7) . . ?
C55 C6 H6AA 107.1 . . ?
C55 C6 H6AB 107.1 . . ?
C55 C6 H6BC 111.2 . . ?
C55 C6 H6BD 111.2 . . ?
C55 C6 C5A 102.6(6) . . ?
H6AA C6 H6AB 106.8 . . ?
H6BC C6 H6BD 109.2 . . ?
C5 C6 C55 120.8(6) . . ?
C5 C6 H6AA 107.1 . . ?
C5 C6 H6AB 107.1 . . ?
C5A C6 H6BC 111.2 . . ?
C5A C6 H6BD 111.2 . . ?
C59 C96 H96A 109.5 . . ?
C59 C96 H96B 109.5 . . ?
C59 C96 H96C 109.5 . . ?
H96A C96 H96B 109.5 . . ?
H96A C96 H96C 109.5 . . ?
H96B C96 H96C 109.5 . . ?
C50 C97 H97A 109.5 . . ?
C50 C97 H97B 109.5 . . ?
C50 C97 H97C 109.5 . . ?
H97A C97 H97B 109.5 . . ?
H97A C97 H97C 109.5 . . ?
H97B C97 H97C 109.5 . . ?
C76 C98 C95 177.6(6) . . ?
C50 C99 H99A 109.5 . . ?
C50 C99 H99B 109.5 . . ?
C50 C99 H99C 109.5 . . ?
H99A C99 H99B 109.5 . . ?
H99A C99 H99C 109.5 . . ?
H99B C99 H99C 109.5 . . ?
C84 C100 H10C 109.5 . . ?
C84 C100 H10D 109.5 . . ?
C84 C100 H10E 109.5 . . ?
H10C C100 H10D 109.5 . . ?
H10C C100 H10E 109.5 . . ?
H10D C100 H10E 109.5 . . ?
C10 C9 H9BC 109.2 . . ?
C10 C9 H9BD 109.2 . . ?
C10 C9 H9AA 108.4 . . ?
C10 C9 H9AB 108.4 . . ?
C10 C9 C8A 112.1(7) . . ?
H9BC C9 H9BD 107.9 . . ?
H9AA C9 H9AB 107.5 . . ?
C8A C9 H9BC 109.2 . . ?
C8A C9 H9BD 109.2 . . ?
C8 C9 C10 115.5(8) . . ?
C8 C9 H9AA 108.4 . . ?
C8 C9 H9AB 108.4 . . ?
C60 C101 H10F 109.5 . . ?
C60 C101 H10G 109.5 . . ?
C60 C101 H10H 109.5 . . ?
H10F C101 H10G 109.5 . . ?
H10F C101 H10H 109.5 . . ?
H10G C101 H10H 109.5 . . ?
C91 C102 H10I 109.5 . . ?
C91 C102 H10J 109.5 . . ?
C91 C102 H10K 109.5 . . ?
H10I C102 H10J 109.5 . . ?
H10I C102 H10K 109.5 . . ?
H10J C102 H10K 109.5 . . ?
C22 C21 H21A 108.8 . . ?
C22 C21 H21B 108.8 . . ?
C22 C21 C20 113.9(4) . . ?
H21A C21 H21B 107.7 . . ?
C20 C21 H21A 108.8 . . ?
C20 C21 H21B 108.8 . . ?
C110 C103 C88 176.2(6) . . ?
C21 C20 H20A 108.9 . . ?
C21 C20 H20B 108.9 . . ?
H20A C20 H20B 107.7 . . ?
C19 C20 C21 113.6(6) . . ?
C19 C20 H20A 108.9 . . ?
C19 C20 H20B 108.9 . . ?
C59 C104 H10L 109.5 . . ?
C59 C104 H10M 109.5 . . ?
C59 C104 H10N 109.5 . . ?
H10L C104 H10M 109.5 . . ?
H10L C104 H10N 109.5 . . ?
H10M C104 H10N 109.5 . . ?
C88 C105 C113 107.8(5) . . ?
C88 C105 C125 110.4(5) . . ?
C119 C105 C88 110.6(4) . . ?
C119 C105 C113 109.6(5) . . ?
C119 C105 C125 109.4(6) . . ?
C125 C105 C113 108.9(5) . . ?
C84 C106 H10O 109.5 . . ?
C84 C106 H10P 109.5 . . ?
C84 C106 H10Q 109.5 . . ?
H10O C106 H10P 109.5 . . ?
H10O C106 H10Q 109.5 . . ?
H10P C106 H10Q 109.5 . . ?
C93 C107 H10R 109.5 . . ?
C93 C107 H10S 109.5 . . ?
C93 C107 H10T 109.5 . . ?
H10R C107 H10S 109.5 . . ?
H10R C107 H10T 109.5 . . ?
H10S C107 H10T 109.5 . . ?
C82 C108 H10U 109.5 . . ?
C82 C108 H10V 109.5 . . ?
C82 C108 H10W 109.5 . . ?
H10U C108 H10V 109.5 . . ?
H10U C108 H10W 109.5 . . ?
H10V C108 H10W 109.5 . . ?
C16 C15 H15A 108.8 . . ?
C16 C15 H15B 108.8 . . ?
H15A C15 H15B 107.7 . . ?
C14 C15 C16 114.0(5) . . ?
C14 C15 H15A 108.8 . . ?
C14 C15 H15B 108.8 . . ?
C60 C109 H10X 109.5 . . ?
C60 C109 H10Y 109.5 . . ?
C60 C109 H 109.5 . . ?
H10X C109 H10Y 109.5 . . ?
H10X C109 H 109.5 . . ?
H10Y C109 H 109.5 . . ?
C103 C110 C111 173.1(7) . . ?
O4 C111 C110 105.8(5) . . ?
O4 C111 C127 107.7(6) . . ?
O4 C111 C128 112.2(8) . . ?
C110 C111 C127 114.5(6) . . ?
C110 C111 C128 107.6(6) . . ?
C127 C111 C128 109.2(7) . . ?
C82 C112 H11C 109.5 . . ?
C82 C112 H11D 109.5 . . ?
C82 C112 H11E 109.5 . . ?
H11C C112 H11D 109.5 . . ?
H11C C112 H11E 109.5 . . ?
H11D C112 H11E 109.5 . . ?
C105 C113 H11F 109.5 . . ?
C105 C113 H11G 109.5 . . ?
C105 C113 H11H 109.5 . . ?
H11F C113 H11G 109.5 . . ?
H11F C113 H11H 109.5 . . ?
H11G C113 H11H 109.5 . . ?
C91 C114 H11I 109.5 . . ?
C91 C114 H11J 109.5 . . ?
C91 C114 H11K 109.5 . . ?
H11I C114 H11J 109.5 . . ?
H11I C114 H11K 109.5 . . ?
H11J C114 H11K 109.5 . . ?
C91 C115 H11L 109.5 . . ?
C91 C115 H11M 109.5 . . ?
C91 C115 H11N 109.5 . . ?
H11L C115 H11M 109.5 . . ?
H11L C115 H11N 109.5 . . ?
H11M C115 H11N 109.5 . . ?
C93 C116 H11O 109.5 . . ?
C93 C116 H11P 109.5 . . ?
C93 C116 H11Q 109.5 . . ?
H11O C116 H11P 109.5 . . ?
H11O C116 H11Q 109.5 . . ?
H11P C116 H11Q 109.5 . . ?
C93 C117 H11R 109.5 . . ?
C93 C117 H11S 109.5 . . ?
C93 C117 H11T 109.5 . . ?
H11R C117 H11S 109.5 . . ?
H11R C117 H11T 109.5 . . ?
H11S C117 H11T 109.5 . . ?
C1B O1B H1BC 109.5 . . ?
C84 C118 H11U 109.5 . . ?
C84 C118 H11V 109.5 . . ?
C84 C118 H11W 109.5 . . ?
H11U C118 H11V 109.5 . . ?
H11U C118 H11W 109.5 . . ?
H11V C118 H11W 109.5 . . ?
C105 C119 H11X 109.5 . . ?
C105 C119 H11Y 109.5 . . ?
C105 C119 HA 109.5 . . ?
H11X C119 H11Y 109.5 . . ?
H11X C119 HA 109.5 . . ?
H11Y C119 HA 109.5 . . ?
C95 C120 H12C 109.5 . . ?
C95 C120 H12D 109.5 . . ?
C95 C120 H12E 109.5 . . ?
H12C C120 H12D 109.5 . . ?
H12C C120 H12E 109.5 . . ?
H12D C120 H12E 109.5 . . ?
C90 C121 H12F 109.5 . . ?
C90 C121 H12G 109.5 . . ?
C90 C121 H12H 109.5 . . ?
H12F C121 H12G 109.5 . . ?
H12F C121 H12H 109.5 . . ?
H12G C121 H12H 109.5 . . ?
C15 C14 H14A 109.1 . . ?
C15 C14 H14B 109.1 . . ?
C15 C14 C13 112.6(6) . . ?
H14A C14 H14B 107.8 . . ?
C13 C14 H14A 109.1 . . ?
C13 C14 H14B 109.1 . . ?
C6 C5 H5A 110.4 . . ?
C6 C5 H5B 110.4 . . ?
C6 C5 C4 106.6(8) . . ?
H5A C5 H5B 108.6 . . ?
C4 C5 H5A 110.4 . . ?
C4 C5 H5B 110.4 . . ?
C86 C122 H12I 109.5 . . ?
C86 C122 H12J 109.5 . . ?
C86 C122 H12K 109.5 . . ?
H12I C122 H12J 109.5 . . ?
H12I C122 H12K 109.5 . . ?
H12J C122 H12K 109.5 . . ?
C90 C123 H12L 109.5 . . ?
C90 C123 H12M 109.5 . . ?
C90 C123 H12N 109.5 . . ?
H12L C123 H12M 109.5 . . ?
H12L C123 H12N 109.5 . . ?
H12M C123 H12N 109.5 . . ?
C86 C124 H12O 109.5 . . ?
C86 C124 H12P 109.5 . . ?
C86 C124 H12Q 109.5 . . ?
H12O C124 H12P 109.5 . . ?
H12O C124 H12Q 109.5 . . ?
H12P C124 H12Q 109.5 . . ?
C105 C125 H12R 109.5 . . ?
C105 C125 H12S 109.5 . . ?
C105 C125 H12T 109.5 . . ?
H12R C125 H12S 109.5 . . ?
H12R C125 H12T 109.5 . . ?
H12S C125 H12T 109.5 . . ?
C20 C19 H19A 109.5 . . ?
C20 C19 H19B 109.5 . . ?
C20 C19 H19C 109.5 . . ?
H19A C19 H19B 109.5 . . ?
H19A C19 H19C 109.5 . . ?
H19B C19 H19C 109.5 . . ?
C95 C126 H12U 109.5 . . ?
C95 C126 H12V 109.5 . . ?
C95 C126 H12W 109.5 . . ?
H12U C126 H12V 109.5 . . ?
H12U C126 H12W 109.5 . . ?
H12V C126 H12W 109.5 . . ?
C9 C8A H8AA 109.4 . . ?
C9 C8A H8AB 109.4 . . ?
H8AA C8A H8AB 108.0 . . ?
C7A C8A C9 111.2(16) . . ?
C7A C8A H8AA 109.4 . . ?
C7A C8A H8AB 109.4 . . ?
C111 C127 H12X 109.5 . . ?
C111 C127 H12Y 109.5 . . ?
C111 C127 HB 109.5 . . ?
H12X C127 H12Y 109.5 . . ?
H12X C127 HB 109.5 . . ?
H12Y C127 HB 109.5 . . ?
C14 C13 H13A 109.5 . . ?
C14 C13 H13B 109.5 . . ?
C14 C13 H13C 109.5 . . ?
H13A C13 H13B 109.5 . . ?
H13A C13 H13C 109.5 . . ?
H13B C13 H13C 109.5 . . ?
H2A C2 H2B 107.9 . . ?
C1 C2 H2A 109.2 . . ?
C1 C2 H2B 109.2 . . ?
C3 C2 H2A 109.2 . . ?
C3 C2 H2B 109.2 . . ?
C3 C2 C1 112.1(14) . . ?
C2 C1 H1A 109.5 . . ?
C2 C1 H1B 109.5 . . ?
C2 C1 H1C 109.5 . . ?
H1A C1 H1B 109.5 . . ?
H1A C1 H1C 109.5 . . ?
H1B C1 H1C 109.5 . . ?
Br1B C2B H2BA 107.3 . . ?
C1B C2B Br1B 101.1(6) . . ?
C1B C2B H2BA 107.3 . . ?
C3B C2B Br1B 113.6(9) . . ?
C3B C2B C1B 119.6(10) . . ?
C3B C2B H2BA 107.3 . . ?
C111 C128 H12Z 109.5 . . ?
C111 C128 HC 109.5 . . ?
C111 C128 HD 109.5 . . ?
H12Z C128 HC 109.5 . . ?
H12Z C128 HD 109.5 . . ?
HC C128 HD 109.5 . . ?
C8A C7A H7AA 109.5 . . ?
C8A C7A H7AB 109.5 . . ?
C8A C7A H7AC 109.5 . . ?
H7AA C7A H7AB 109.5 . . ?
H7AA C7A H7AC 109.5 . . ?
H7AB C7A H7AC 109.5 . . ?
Br2B C3B H3BA 108.9 . . ?
C2B C3B Br2B 109.1(8) . . ?
C2B C3B H3BA 108.9 . . ?
C2B C3B C4B 112.3(12) . . ?
C4B C3B Br2B 108.5(9) . . ?
C4B C3B H3BA 108.9 . . ?
C3B C4B H4BA 109.5 . . ?
C3B C4B H4BB 109.5 . . ?
C3B C4B H4BC 109.5 . . ?
H4BA C4B H4BB 109.5 . . ?
H4BA C4B H4BC 109.5 . . ?
H4BB C4B H4BC 109.5 . . ?
C2 C3 H3A 108.9 . . ?
C2 C3 H3B 108.9 . . ?
C2 C3 C4 113.4(10) . . ?
H3A C3 H3B 107.7 . . ?
C4 C3 H3A 108.9 . . ?
C4 C3 H3B 108.9 . . ?
C5 C4 H4A 108.5 . . ?
C5 C4 H4B 108.5 . . ?
C3 C4 C5 115.1(9) . . ?
C3 C4 H4A 108.5 . . ?
C3 C4 H4B 108.5 . . ?
H4A C4 H4B 107.5 . . ?
H1AA C1A H1AB 109.5 . . ?
H1AA C1A H1AC 109.5 . . ?
H1AB C1A H1AC 109.5 . . ?
C2A C1A H1AA 109.5 . . ?
C2A C1A H1AB 109.5 . . ?
C2A C1A H1AC 109.5 . . ?
C1A C2A H2AA 109.2 . . ?
C1A C2A H2AB 109.2 . . ?
H2AA C2A H2AB 107.9 . . ?
C3A C2A C1A 112.0(13) . . ?
C3A C2A H2AA 109.2 . . ?
C3A C2A H2AB 109.2 . . ?
C2A C3A H3AA 108.3 . . ?
C2A C3A H3AB 108.3 . . ?
H3AA C3A H3AB 107.4 . . ?
C4A C3A C2A 115.9(11) . . ?
C4A C3A H3AA 108.3 . . ?
C4A C3A H3AB 108.3 . . ?
C3A C4A H4AA 108.8 . . ?
C3A C4A H4AB 108.8 . . ?
H4AA C4A H4AB 107.7 . . ?
C5A C4A C3A 113.8(10) . . ?
C5A C4A H4AA 108.8 . . ?
C5A C4A H4AB 108.8 . . ?
C6 C5A H5AA 109.8 . . ?
C6 C5A H5AB 109.8 . . ?
C4A C5A C6 109.6(10) . . ?
C4A C5A H5AA 109.8 . . ?
C4A C5A H5AB 109.8 . . ?
H5AA C5A H5AB 108.2 . . ?
C9 C8 H8A 108.7 . . ?
C9 C8 H8B 108.7 . . ?
C9 C8 C7 114.3(14) . . ?
H8A C8 H8B 107.6 . . ?
C7 C8 H8A 108.7 . . ?
C7 C8 H8B 108.7 . . ?
C8 C7 H7A 109.5 . . ?
C8 C7 H7B 109.5 . . ?
C8 C7 H7C 109.5 . . ?
H7A C7 H7B 109.5 . . ?
H7A C7 H7C 109.5 . . ?
H7B C7 H7C 109.5 . . ?
C4C C3C H3C 106.8 . . ?
C4C C3C Br2C 107.2(11) . . ?
C2C C3C H3C 106.8 . . ?
C2C C3C C4C 119.1(14) . . ?
C2C C3C Br2C 109.6(10) . . ?
Br2C C3C H3C 106.8 . . ?
C3C C4C H4CA 109.5 . . ?
C3C C4C H4CB 109.5 . . ?
C3C C4C H4CC 109.5 . . ?
H4CA C4C H4CB 109.5 . . ?
H4CA C4C H4CC 109.5 . . ?
H4CB C4C H4CC 109.5 . . ?
C3C C2C H2C 110.9 . . ?
C3C C2C Br1C 105.5(11) . . ?
C3C C2C C1C 115.9(12) . . ?
Br1C C2C H2C 110.9 . . ?
C1C C2C H2C 110.9 . . ?
C1C C2C Br1C 102.4(8) . . ?
C2C C1C H1CA 111.3 . . ?
C2C C1C H1CB 111.3 . . ?
H1CA C1C H1CB 109.2 . . ?
O1C C1C C2C 102.4(7) . . ?
O1C C1C H1CA 111.3 . . ?
O1C C1C H1CB 111.3 . . ?
C1C O1C H1CC 109.5 . . ?

loop_
_geom_bond_atom_site_label_1
_geom_bond_atom_site_label_2
_geom_bond_distance
_geom_bond_site_symmetry_2
_geom_bond_publ_flag
Br2B C3B 1.966(12) . ?
Br1B C2B 2.011(12) . ?
O6 C33 1.387(4) . ?
O6 C72 1.413(5) . ?
O7 C31 1.385(4) . ?
O7 C58 1.420(5) . ?
O8 C26 1.385(5) . ?
O8 C58 1.420(5) . ?
O9 C32 1.381(4) . ?
O9 C57 1.417(5) . ?
O5 C66 1.384(5) . ?
O5 C72 1.424(5) . ?
O11 C54 1.388(5) . ?
O11 C73 1.406(6) . ?
O12 C73 1.420(6) . ?
O12 C74 1.386(6) . ?
O10 C41 1.384(5) . ?
O10 C57 1.413(5) . ?
C25 H25 0.9500 . ?
C25 C28 1.390(5) . ?
C25 C34 1.392(5) . ?
C26 C27 1.397(5) . ?
C26 C39 1.407(5) . ?
O1 H1 0.8400 . ?
O1 C90 1.435(7) . ?
C27 C35 1.396(5) . ?
C27 C38 1.524(5) . ?
C28 C31 1.405(5) . ?
C28 C38 1.528(5) . ?
C29 C36 1.527(5) . ?
C29 C41 1.394(5) . ?
C29 C42 1.398(5) . ?
C30 C32 1.399(5) . ?
C30 C35 1.397(5) . ?
C30 C36 1.522(6) . ?
C31 C52 1.402(5) . ?
C32 C39 1.401(6) . ?
C33 C34 1.388(5) . ?
C33 C52 1.401(5) . ?
C34 C44 1.531(5) . ?
C35 H35 0.9500 . ?
C12 H12A 0.9900 . ?
C12 H12B 0.9900 . ?
C12 C36 1.523(6) . ?
C12 C11 1.519(6) . ?
O3 H3 0.8400 . ?
O3 C86 1.448(7) . ?
C36 H36 1.0000 . ?
C37 C46 1.310(6) . ?
C37 C59 1.535(6) . ?
C37 C71 1.440(5) . ?
C38 H38 1.0000 . ?
C38 C18 1.533(5) . ?
C39 C47 1.421(5) . ?
C40 C48 1.306(6) . ?
C40 C50 1.537(6) . ?
C40 C62 1.430(5) . ?
C41 C70 1.403(5) . ?
C42 H42 0.9500 . ?
C42 C45 1.396(5) . ?
C18 H18A 0.9900 . ?
C18 H18B 0.9900 . ?
C18 C17 1.537(6) . ?
C43 C44 1.514(6) . ?
C43 C49 1.397(6) . ?
C43 C66 1.393(6) . ?
C44 H44 1.0000 . ?
C44 C24 1.534(6) . ?
C45 C54 1.397(6) . ?
C45 C55 1.514(6) . ?
C46 C64 1.313(6) . ?
C47 C71 1.204(6) . ?
C48 C51 1.312(6) . ?
C49 H49 0.9500 . ?
C49 C53 1.401(6) . ?
C50 C89 1.526(6) . ?
C50 C97 1.526(6) . ?
C50 C99 1.543(6) . ?
C51 C60 1.528(7) . ?
C51 C76 1.450(6) . ?
C52 C67 1.427(5) . ?
C53 C55 1.525(6) . ?
C53 C74 1.387(6) . ?
C54 C70 1.394(6) . ?
C55 H55 1.0000 . ?
C55 C6 1.537(7) . ?
C56 C66 1.403(6) . ?
C56 C68 1.410(6) . ?
C56 C74 1.415(6) . ?
C57 H57A 0.9900 . ?
C57 H57B 0.9900 . ?
O2 H2 0.8400 . ?
O2 C95 1.457(7) . ?
C58 H58A 0.9900 . ?
C58 H58B 0.9900 . ?
C59 C92 1.543(6) . ?
C59 C96 1.521(6) . ?
C59 C104 1.522(6) . ?
C60 C94 1.530(7) . ?
C60 C101 1.523(7) . ?
C60 C109 1.530(7) . ?
C61 C63 1.196(6) . ?
C61 C70 1.425(6) . ?
C62 C67 1.212(5) . ?
C63 C65 1.447(6) . ?
C64 C77 1.435(6) . ?
C64 C82 1.545(6) . ?
C65 C78 1.314(7) . ?
C65 C91 1.528(7) . ?
C68 C79 1.210(7) . ?
C69 C75 1.456(7) . ?
C69 C84 1.533(7) . ?
C69 C87 1.308(8) . ?
C72 H72A 0.9900 . ?
C72 H72B 0.9900 . ?
O4 H4 0.8400 . ?
O4 C111 1.387(9) . ?
C24 H24A 0.9900 . ?
C24 H24B 0.9900 . ?
C24 C23 1.518(6) . ?
C17 H17A 0.9900 . ?
C17 H17B 0.9900 . ?
C17 C16 1.522(6) . ?
C73 H73A 0.9900 . ?
C73 H73B 0.9900 . ?
C11 H11A 0.9900 . ?
C11 H11B 0.9900 . ?
C11 C10 1.525(7) . ?
C75 C81 1.205(7) . ?
C16 H16A 0.9900 . ?
C16 H16B 0.9900 . ?
C16 C15 1.564(7) . ?
C76 C98 1.195(7) . ?
C77 C83 1.195(7) . ?
C78 C88 1.308(7) . ?
C79 C80 1.426(7) . ?
C80 C87 1.306(8) . ?
C80 C93 1.538(7) . ?
C81 C86 1.480(8) . ?
C82 C85 1.511(6) . ?
C82 C108 1.546(7) . ?
C82 C112 1.524(7) . ?
C83 C90 1.491(7) . ?
C1B H1BA 0.9900 . ?
C1B H1BB 0.9900 . ?
C1B O1B 1.488(6) . ?
C1B C2B 1.624(12) . ?
C84 C100 1.537(7) . ?
C84 C106 1.517(8) . ?
C84 C118 1.524(7) . ?
C22 H22A 0.9900 . ?
C22 H22B 0.9900 . ?
C22 C23 1.527(6) . ?
C22 C21 1.523(7) . ?
C85 H85A 0.9800 . ?
C85 H85B 0.9800 . ?
C85 H85C 0.9800 . ?
C86 C122 1.518(9) . ?
C86 C124 1.512(8) . ?
C23 H23A 0.9900 . ?
C23 H23B 0.9900 . ?
C88 C103 1.428(8) . ?
C88 C105 1.536(8) . ?
C89 H89A 0.9800 . ?
C89 H89B 0.9800 . ?
C89 H89C 0.9800 . ?
C90 C121 1.537(8) . ?
C90 C123 1.511(9) . ?
C91 C102 1.534(7) . ?
C91 C114 1.525(7) . ?
C91 C115 1.538(7) . ?
C10 H10A 0.9900 . ?
C10 H10B 0.9900 . ?
C10 C9 1.508(7) . ?
C92 H92A 0.9800 . ?
C92 H92B 0.9800 . ?
C92 H92C 0.9800 . ?
C93 C107 1.555(8) . ?
C93 C116 1.532(8) . ?
C93 C117 1.541(7) . ?
C94 H94A 0.9800 . ?
C94 H94B 0.9800 . ?
C94 H94C 0.9800 . ?
C95 C98 1.475(7) . ?
C95 C120 1.505(10) . ?
C95 C126 1.471(9) . ?
C6 H6AA 0.9900 . ?
C6 H6AB 0.9900 . ?
C6 H6BC 0.9900 . ?
C6 H6BD 0.9900 . ?
C6 C5 1.517(10) . ?
C6 C5A 1.612(13) . ?
C96 H96A 0.9800 . ?
C96 H96B 0.9800 . ?
C96 H96C 0.9800 . ?
C97 H97A 0.9800 . ?
C97 H97B 0.9800 . ?
C97 H97C 0.9800 . ?
C99 H99A 0.9800 . ?
C99 H99B 0.9800 . ?
C99 H99C 0.9800 . ?
C100 H10C 0.9800 . ?
C100 H10D 0.9800 . ?
C100 H10E 0.9800 . ?
C9 H9BC 0.9900 . ?
C9 H9BD 0.9900 . ?
C9 H9AA 0.9900 . ?
C9 H9AB 0.9900 . ?
C9 C8A 1.535(13) . ?
C9 C8 1.465(14) . ?
C101 H10F 0.9800 . ?
C101 H10G 0.9800 . ?
C101 H10H 0.9800 . ?
C102 H10I 0.9800 . ?
C102 H10J 0.9800 . ?
C102 H10K 0.9800 . ?
C21 H21A 0.9900 . ?
C21 H21B 0.9900 . ?
C21 C20 1.529(8) . ?
C103 C110 1.193(8) . ?
C20 H20A 0.9900 . ?
C20 H20B 0.9900 . ?
C20 C19 1.528(8) . ?
C104 H10L 0.9800 . ?
C104 H10M 0.9800 . ?
C104 H10N 0.9800 . ?
C105 C113 1.545(8) . ?
C105 C119 1.523(9) . ?
C105 C125 1.540(9) . ?
C106 H10O 0.9800 . ?
C106 H10P 0.9800 . ?
C106 H10Q 0.9800 . ?
C107 H10R 0.9800 . ?
C107 H10S 0.9800 . ?
C107 H10T 0.9800 . ?
C108 H10U 0.9800 . ?
C108 H10V 0.9800 . ?
C108 H10W 0.9800 . ?
C15 H15A 0.9900 . ?
C15 H15B 0.9900 . ?
C15 C14 1.502(8) . ?
C109 H10X 0.9800 . ?
C109 H10Y 0.9800 . ?
C109 H 0.9800 . ?
C110 C111 1.459(8) . ?
C111 C127 1.478(9) . ?
C111 C128 1.504(8) . ?
C112 H11C 0.9800 . ?
C112 H11D 0.9800 . ?
C112 H11E 0.9800 . ?
C113 H11F 0.9800 . ?
C113 H11G 0.9800 . ?
C113 H11H 0.9800 . ?
C114 H11I 0.9800 . ?
C114 H11J 0.9800 . ?
C114 H11K 0.9800 . ?
C115 H11L 0.9800 . ?
C115 H11M 0.9800 . ?
C115 H11N 0.9800 . ?
C116 H11O 0.9800 . ?
C116 H11P 0.9800 . ?
C116 H11Q 0.9800 . ?
C117 H11R 0.9800 . ?
C117 H11S 0.9800 . ?
C117 H11T 0.9800 . ?
O1B H1BC 0.8400 . ?
C118 H11U 0.9800 . ?
C118 H11V 0.9800 . ?
C118 H11W 0.9800 . ?
C119 H11X 0.9800 . ?
C119 H11Y 0.9800 . ?
C119 HA 0.9800 . ?
C120 H12C 0.9800 . ?
C120 H12D 0.9800 . ?
C120 H12E 0.9800 . ?
C121 H12F 0.9800 . ?
C121 H12G 0.9800 . ?
C121 H12H 0.9800 . ?
C14 H14A 0.9900 . ?
C14 H14B 0.9900 . ?
C14 C13 1.520(9) . ?
C5 H5A 0.9900 . ?
C5 H5B 0.9900 . ?
C5 C4 1.556(13) . ?
C122 H12I 0.9800 . ?
C122 H12J 0.9800 . ?
C122 H12K 0.9800 . ?
C123 H12L 0.9800 . ?
C123 H12M 0.9800 . ?
C123 H12N 0.9800 . ?
C124 H12O 0.9800 . ?
C124 H12P 0.9800 . ?
C124 H12Q 0.9800 . ?
C125 H12R 0.9800 . ?
C125 H12S 0.9800 . ?
C125 H12T 0.9800 . ?
C19 H19A 0.9800 . ?
C19 H19B 0.9800 . ?
C19 H19C 0.9800 . ?
C126 H12U 0.9800 . ?
C126 H12V 0.9800 . ?
C126 H12W 0.9800 . ?
C8A H8AA 0.9900 . ?
C8A H8AB 0.9900 . ?
C8A C7A 1.528(18) . ?
C127 H12X 0.9800 . ?
C127 H12Y 0.9800 . ?
C127 HB 0.9800 . ?
C13 H13A 0.9800 . ?
C13 H13B 0.9800 . ?
C13 H13C 0.9800 . ?
C2 H2A 0.9900 . ?
C2 H2B 0.9900 . ?
C2 C1 1.534(16) . ?
C2 C3 1.514(16) . ?
C1 H1A 0.9800 . ?
C1 H1B 0.9800 . ?
C1 H1C 0.9800 . ?
C2B H2BA 1.0000 . ?
C2B C3B 1.502(16) . ?
C128 H12Z 0.9800 . ?
C128 HC 0.9800 . ?
C128 HD 0.9800 . ?
C7A H7AA 0.9800 . ?
C7A H7AB 0.9800 . ?
C7A H7AC 0.9800 . ?
C3B H3BA 1.0000 . ?
C3B C4B 1.543(16) . ?
C4B H4BA 0.9800 . ?
C4B H4BB 0.9800 . ?
C4B H4BC 0.9800 . ?
C3 H3A 0.9900 . ?
C3 H3B 0.9900 . ?
C3 C4 1.515(11) . ?
C4 H4A 0.9900 . ?
C4 H4B 0.9900 . ?
C1A H1AA 0.9800 . ?
C1A H1AB 0.9800 . ?
C1A H1AC 0.9800 . ?
C1A C2A 1.538(14) . ?
C2A H2AA 0.9900 . ?
C2A H2AB 0.9900 . ?
C2A C3A 1.532(16) . ?
C3A H3AA 0.9900 . ?
C3A H3AB 0.9900 . ?
C3A C4A 1.529(12) . ?
C4A H4AA 0.9900 . ?
C4A H4AB 0.9900 . ?
C4A C5A 1.517(13) . ?
C5A H5AA 0.9900 . ?
C5A H5AB 0.9900 . ?
C8 H8A 0.9900 . ?
C8 H8B 0.9900 . ?
C8 C7 1.529(15) . ?
C7 H7A 0.9800 . ?
C7 H7B 0.9800 . ?
C7 H7C 0.9800 . ?
C3C H3C 1.0000 . ?
C3C C4C 1.526(18) . ?
C3C C2C 1.516(18) . ?
C3C Br2C 1.952(13) . ?
C4C H4CA 0.9800 . ?
C4C H4CB 0.9800 . ?
C4C H4CC 0.9800 . ?
C2C H2C 1.0000 . ?
C2C Br1C 1.956(17) . ?
C2C C1C 1.652(16) . ?
C1C H1CA 0.9900 . ?
C1C H1CB 0.9900 . ?
C1C O1C 1.488(6) . ?
O1C H1CC 0.8400 . ?

loop_
_exptl_oxdiff_crystal_face_indexfrac_h
_exptl_oxdiff_crystal_face_indexfrac_k
_exptl_oxdiff_crystal_face_indexfrac_l
_exptl_oxdiff_crystal_face_x
_exptl_oxdiff_crystal_face_y
_exptl_oxdiff_crystal_face_z
-0.0004 0.0010 28.0038 0.1690 -0.9713 -0.0878
0.0004 -0.0010 -28.0038 -0.1690 0.9713 0.0878
9.9973 -0.0016 -3.0012 0.3351 0.0822 0.9293
-9.9972 -0.9984 3.0014 -0.2598 -0.0665 -0.9578
0.0011 -11.9997 1.0015 0.9106 0.1537 -0.3449
-0.0011 11.9997 -1.0015 -0.9106 -0.1537 0.3449
-5.9993 10.0007 0.9995 -0.9597 -0.1786 -0.2702
0.0011 -9.0004 -18.0014 0.5698 0.7657 -0.1999
8.9977 -0.0017 -11.0022 0.2515 0.3619 0.8624
-3.9999 7.0011 19.0021 -0.5543 -0.7603 -0.2281
7.9976 3.9982 -15.0032 -0.1094 0.4401 0.8969
-8.9974 1.0008 -15.0014 -0.4838 0.5243 -0.7524
0.9999 -5.9992 24.0039 0.6324 -0.7406 -0.1541
8.9973 -0.0009 13.0010 0.3964 -0.4706 0.7872
-0.0007 9.9992 -16.0033 -0.8503 0.3981 0.3350
1.0009 -11.9999 0.0013 0.9399 0.1862 -0.2498
0.0010 -7.0006 -22.0022 0.3949 0.8731 -0.1304
-0.0003 6.9991 -22.0038 -0.6604 0.6533 0.2683
-9.9976 3.0014 1.0006 -0.5733 -0.0600 -0.8376
